data_7717439
loop_
_publ_author_name
'Liu, Cai-Ming'
'Hao, Xiang'
'Hu, Zhao-Bo'
'Wen, He-Rui'

_publ_section_title
;
 Solvent-dependent Ln(III) clusters assembled by immobilization of CO2 in
 the air: zero-field single-molecule magnets and magnetic refrigerant
 materials
;
_journal_name_full 'Dalton Transactions'
_journal_paper_doi 10.1039/D4DT02310B
_journal_year 2024
_chemical_formula_moiety 'C118 H138.5 F8 Gd8 N32 Cl6 O51.25'
_chemical_formula_sum 'C118 H138.5 Cl6 F8 Gd8 N32 O51.25'
_chemical_formula_weight 4447.75
_chemical_properties_physical Efflorescent
_space_group_crystal_system triclinic
_space_group_IT_number 2
_space_group_name_Hall '-P 1'
_space_group_name_H-M_alt 'P -1'
_atom_sites_solution_hydrogens mixed
_audit_creation_date 2024-10-22
_audit_creation_method
;
Olex2 1.3
(compiled 2020.11.12 svn.r5f609507 for OlexSys, GUI svn.r6408)
;
_audit_update_record
;
2024-10-31 deposited with the CCDC.	2024-11-06 downloaded from the CCDC.
;
_cell_angle_alpha 82.4240(10)
_cell_angle_beta 79.9800(10)
_cell_angle_gamma 86.0980(10)
_cell_formula_units_Z 2
_cell_length_a 18.6686(2)
_cell_length_b 20.0759(2)
_cell_length_c 21.9073(3)
_cell_measurement_reflns_used 59209
_cell_measurement_temperature 170.0(3)
_cell_measurement_theta_max 30.4470
_cell_measurement_theta_min 1.5520
_cell_volume 8006.24(16)
_computing_cell_refinement 'CrysAlisPro 1.171.39.45i (Rigaku OD, 2018)'
_computing_data_collection 'CrysAlisPro 1.171.39.45i (Rigaku OD, 2018)'
_computing_data_reduction 'CrysAlisPro 1.171.39.45i (Rigaku OD, 2018)'
_computing_molecular_graphics 'Olex2 1.3 (Dolomanov et al., 2009)'
_computing_publication_material 'Olex2 1.3 (Dolomanov et al., 2009)'
_computing_structure_refinement 'SHELXL 2018/3 (Sheldrick, 2015)'
_computing_structure_solution 'olex2.solve 1.3 (Bourhis et al., 2015)'
_diffrn_ambient_temperature 170.15
_diffrn_measured_fraction_theta_full 0.999
_diffrn_measured_fraction_theta_max 0.965
_diffrn_measurement_details
;
List of Runs (angles in degrees, time in seconds):

  # Type    Start    End  Width  t~exp~   \w     \q     \k     \f   Frames
#--------------------------------------------------------------------------
  1  \w    -50.00 -25.00   0.50    2.00    --    5.00  45.00 150.00   50
  2  \w    -82.00 -34.00   0.50    2.00    --   -8.90  45.00  90.00   96
  3  \w     -4.00  46.00   0.50    2.00    --   -8.90  45.00  90.00  100
  4  \w    -98.00  80.00   0.50    2.00    --   -8.90  45.00 164.41  356
  5  \w    -71.00 -40.00   0.50    2.00    --   -8.90  45.00  30.00   62
  6  \w     -3.00  80.00   0.50    2.00    --   -8.90  45.00  30.00  166
  7  \w     27.00  79.00   0.50    2.00    --   -8.90  45.00 -16.84  104
  8  \w    -40.00 -14.00   0.50    2.00    --   -8.90  45.00 -16.84   52
;
_diffrn_measurement_device 'four-circle diffractometer'
_diffrn_measurement_device_type 'XtaLAB AFC10 (RCD3): fixed-chi single'
_diffrn_measurement_method '\w scans'
_diffrn_radiation_type MoK\a
_diffrn_radiation_wavelength 0.71073
_diffrn_reflns_av_R_equivalents 0.0265
_diffrn_reflns_av_unetI/netI 0.0318
_diffrn_reflns_Laue_measured_fraction_full 0.999
_diffrn_reflns_Laue_measured_fraction_max 0.965
_diffrn_reflns_limit_h_max 24
_diffrn_reflns_limit_h_min -24
_diffrn_reflns_limit_k_max 25
_diffrn_reflns_limit_k_min -26
_diffrn_reflns_limit_l_max 28
_diffrn_reflns_limit_l_min -27
_diffrn_reflns_number 111623
_diffrn_reflns_point_group_measured_fraction_full 0.999
_diffrn_reflns_point_group_measured_fraction_max 0.965
_diffrn_reflns_theta_full 25.242
_diffrn_reflns_theta_max 27.999
_diffrn_reflns_theta_min 1.474
_exptl_absorpt_coefficient_mu 3.343
_exptl_absorpt_correction_T_max 1.00000
_exptl_absorpt_correction_T_min 0.48360
_exptl_absorpt_correction_type multi-scan
_exptl_absorpt_process_details
;
CrysAlisPro 1.171.39.45i (Rigaku Oxford Diffraction, 2018)
Empirical absorption correction using spherical harmonics,
 implemented in SCALE3 ABSPACK scaling algorithm.
;
_exptl_crystal_colour yellow
_exptl_crystal_colour_primary yellow
_exptl_crystal_density_diffrn 1.845
_exptl_crystal_description block
_exptl_crystal_F_000 3578
_exptl_crystal_preparation 'Magnetic properties'
_exptl_crystal_size_max 0.35
_exptl_crystal_size_mid 0.2
_exptl_crystal_size_min 0.18
_refine_diff_density_max 2.678
_refine_diff_density_min -0.842
_refine_diff_density_rms 0.105
_refine_ls_extinction_method none
_refine_ls_goodness_of_fit_ref 1.068
_refine_ls_hydrogen_treatment mixed
_refine_ls_matrix_type full
_refine_ls_number_parameters 1705
_refine_ls_number_reflns 37317
_refine_ls_number_restraints 49
_refine_ls_restrained_S_all 1.075
_refine_ls_R_factor_all 0.0378
_refine_ls_R_factor_gt 0.0281
_refine_ls_shift/su_max 0.004
_refine_ls_shift/su_mean 0.000
_refine_ls_structure_factor_coef Fsqd
_refine_ls_weighting_details 'w=1/[\s^2^(Fo^2^)+(0.0338P)^2^+6.8901P] where P=(Fo^2^+2Fc^2^)/3'
_refine_ls_weighting_scheme calc
_refine_ls_wR_factor_gt 0.0696
_refine_ls_wR_factor_ref 0.0733
_reflns_Friedel_coverage 0.000
_reflns_number_gt 30279
_reflns_number_total 37317
_reflns_threshold_expression 'I > 2\s(I)'
_cod_data_source_file d4dt02310b2.cif
_cod_data_source_block a
_cod_original_formula_sum 'C118 H138.5 F8 Gd8 N32 Cl6 O51.25'
_cod_database_code 7717439
_shelx_shelxl_version_number 2018/3
_shelx_space_group_comment
;
The symmetry employed for this shelxl refinement is uniquely defined
by the following loop, which should always be used as a source of
symmetry information in preference to the above space-group names.
They are only intended as comments.
;
_olex2_refinement_description
;
1. Fixed Uiso
 At 1.2 times of:
  All C(H) groups
 At 1.5 times of:
  All C(H,H,H) groups, All O(H) groups, All O(H,H) groups
2. Shared sites
{O29, O29W}
{O32, O32W}
3. Restrained distances
 O30-H30
 0.87 with sigma of 0.01
 O31-H31A
 0.87 with sigma of 0.01
 C101-O29
 1.42 with sigma of 0.01
 C102-O32
 1.42 with sigma of 0.02
 O32-C102
 1.42 with sigma of 0.01
 C103-H30
 1.896644 with sigma of 0.02
 Gd7-H30
 3.183875 with sigma of 0.02
 Gd5-H31A
 2.974604 with sigma of 0.02
 C104-H31A
 1.967465 with sigma of 0.02
4. Rigid bond restraints
 O29, C101
 with sigma for 1-2 distances of 0.001 and sigma for 1-3 distances of 0.001
 O30, C103
 with sigma for 1-2 distances of 0.001 and sigma for 1-3 distances of 0.001
 O31, C104
 with sigma for 1-2 distances of 0.002 and sigma for 1-3 distances of 0.002
 O32, C102
 with sigma for 1-2 distances of 0.001 and sigma for 1-3 distances of 0.001
5. Uiso/Uaniso restraints and constraints
Uanis(C47) \\sim Ueq, Uanis(N16) \\sim Ueq, Uanis(C46) \\sim Ueq, Uanis(C101)
\\sim Ueq: with sigma of 0.005 and sigma for terminal atoms of 0.01
Uanis(C102) \\sim Ueq, Uanis(O29) \\sim Ueq: with sigma of 0.001 and sigma for
terminal atoms of 0.002
Uanis(O29) = Uanis(O29W)
Uanis(O32) = Uanis(O32W)
6. Others
 Fixed Sof: O29(0.5) C101(0.5) H10G(0.5) H10H(0.5) H10I(0.5) O29W(0.5)
 O32(0.5) C102(0.5) H10J(0.5) H10K(0.5) H10L(0.5) O32W(0.5)
7.a Rotating group:
 O1W(H1WA,H1WB), O2W(H2WA,H2WB), O3W(H3WA,H3WB), O4W(H4WA,H4WB)
7.b Me refined with riding coordinates:
 C104(H10D,H10E,H10F), C102(H10J,H10K,H10L)
7.c Aromatic/amide H refined with riding coordinates:
 C2(H2), C4(H4), C5(H5), C7(H7), C10(H10), C11(H11), C12(H12), C14(H14),
 C16(H16), C17(H17), C19(H19), C22(H22), C23(H23), C24(H24), C26(H26), C28(H28),
  C29(H29), C31(H31), C34(H34), C35(H35), C36(H36), C38(H38), C40(H40),
 C41(H41), C43(H43), C46(H46), C47(H47), C48(H48), C50(H50), C52(H52), C53(H53),
  C55(H55), C58(H58), C59(H59), C60(H60), C62(H62), C64(H64), C65(H65),
 C67(H67), C70(H70), C71(H71), C72(H72), C74(H74), C76(H76), C77(H77), C79(H79),
  C82(H82), C83(H83), C84(H84), C86(H86), C88(H88), C89(H89), C91(H91),
 C94(H94), C95(H95), C96(H96)
7.d Idealised Me refined as rotating group:
 C103(H10A,H10B,H10C), C101(H10G,H10H,H10I)
;
_smtbx_masks_special_details
;
Some solvents are disordered,and could not be modelled properly.Therefore
PLATON/SQUEEZE was used to remove the solvents,the solvents are estimated 
to be 12 methanol molecules,3 dichloromethane molecules, 3.25 water molcules
in one unit cell, which is consistent with the number of masked electrons.
;
_smtbx_masks_void_probe_radius 1.2
_smtbx_masks_void_truncation_radius 1.2
_olex2_submission_special_instructions 'No special instructions were received'
_oxdiff_exptl_absorpt_empirical_details
;
Empirical correction (ABSPACK) includes:
- Absorption correction using spherical harmonics
- Frame scaling
;

loop_
_space_group_symop_operation_xyz
'x, y, z'
'-x, -y, -z'

loop_
_atom_site_label
_atom_site_type_symbol
_atom_site_fract_x
_atom_site_fract_y
_atom_site_fract_z
_atom_site_U_iso_or_equiv
_atom_site_adp_type
_atom_site_occupancy
_atom_site_site_symmetry_order
_atom_site_calc_flag
_atom_site_refinement_flags_posn
_atom_site_refinement_flags_adp
_atom_site_refinement_flags_occupancy
_atom_site_disorder_assembly
_atom_site_disorder_group
C1 C 0.86444(19) 0.04801(19) 0.89273(17) 0.0354(8) Uani 1 1 d . . . . .
C2 C 0.9066(2) 0.0856(2) 0.92225(19) 0.0460(10) Uani 1 1 d . . . . .
H2 H 0.927354 0.125913 0.900922 0.055 Uiso 1 1 calc R U . . .
C3 C 0.9171(2) 0.0635(3) 0.9815(2) 0.0543(11) Uani 1 1 d . . . . .
C4 C 0.8882(3) 0.0062(3) 1.0166(2) 0.0605(13) Uani 1 1 d . . . . .
H4 H 0.896902 -0.007334 1.058014 0.073 Uiso 1 1 calc R U . . .
C5 C 0.8465(3) -0.0300(2) 0.98868(19) 0.0558(12) Uani 1 1 d . . . . .
H5 H 0.825023 -0.069094 1.011879 0.067 Uiso 1 1 calc R U . . .
C6 C 0.8339(2) -0.0116(2) 0.92634(17) 0.0429(9) Uani 1 1 d . . . . .
C7 C 0.7906(2) -0.0544(2) 0.90257(18) 0.0432(9) Uani 1 1 d . . . . .
H7 H 0.764919 -0.087206 0.931962 0.052 Uiso 1 1 calc R U . . .
C8 C 0.71747(17) -0.09138(17) 0.78231(16) 0.0296(7) Uani 1 1 d . . . . .
C9 C 0.66768(18) -0.13777(18) 0.76633(16) 0.0331(8) Uani 1 1 d . . . . .
C10 C 0.6495(2) -0.19807(19) 0.80210(19) 0.0438(9) Uani 1 1 d . . . . .
H10 H 0.666425 -0.211221 0.840583 0.053 Uiso 1 1 calc R U . . .
C11 C 0.6055(2) -0.2386(2) 0.7794(2) 0.0531(11) Uani 1 1 d . . . . .
H11 H 0.592682 -0.280436 0.803083 0.064 Uiso 1 1 calc R U . . .
C12 C 0.5990(2) -0.1609(2) 0.69578(19) 0.0436(9) Uani 1 1 d . . . . .
H12 H 0.579481 -0.146724 0.658677 0.052 Uiso 1 1 calc R U . . .
C13 C 0.77560(19) -0.13218(17) 0.56831(18) 0.0352(8) Uani 1 1 d . . . . .
C14 C 0.83651(19) -0.17800(18) 0.5621(2) 0.0409(9) Uani 1 1 d . . . . .
H14 H 0.873151 -0.177333 0.587101 0.049 Uiso 1 1 calc R U . . .
C15 C 0.8424(2) -0.22300(19) 0.5201(2) 0.0458(10) Uani 1 1 d . . . . .
C16 C 0.7923(2) -0.2287(2) 0.4825(2) 0.0540(11) Uani 1 1 d . . . . .
H16 H 0.799150 -0.260541 0.453325 0.065 Uiso 1 1 calc R U . . .
C17 C 0.7316(2) -0.1858(2) 0.48942(19) 0.0455(10) Uani 1 1 d . . . . .
H17 H 0.695296 -0.188801 0.464499 0.055 Uiso 1 1 calc R U . . .
C18 C 0.72091(19) -0.13791(17) 0.53174(17) 0.0343(8) Uani 1 1 d . . . . .
C19 C 0.65136(19) -0.10024(17) 0.53703(16) 0.0327(8) Uani 1 1 d . . . . .
H19 H 0.618908 -0.109112 0.510458 0.039 Uiso 1 1 calc R U . . .
C20 C 0.53313(17) 0.00531(16) 0.61587(15) 0.0253(7) Uani 1 1 d . . . . .
C21 C 0.45569(17) 0.03022(16) 0.62121(15) 0.0271(7) Uani 1 1 d . . . . .
C22 C 0.40568(19) 0.00292(19) 0.59281(18) 0.0361(8) Uani 1 1 d . . . . .
H22 H 0.419627 -0.030816 0.565878 0.043 Uiso 1 1 calc R U . . .
C23 C 0.33404(19) 0.0276(2) 0.60590(18) 0.0411(9) Uani 1 1 d . . . . .
H23 H 0.298130 0.009524 0.587755 0.049 Uiso 1 1 calc R U . . .
C24 C 0.36587(18) 0.09890(19) 0.66665(18) 0.0355(8) Uani 1 1 d . . . . .
H24 H 0.351963 0.133556 0.692583 0.043 Uiso 1 1 calc R U . . .
C25 C 0.53324(17) 0.18022(16) 0.54202(16) 0.0268(7) Uani 1 1 d . . . . .
C26 C 0.56034(19) 0.16427(18) 0.48105(16) 0.0331(8) Uani 1 1 d . . . . .
H26 H 0.602698 0.135535 0.473594 0.040 Uiso 1 1 calc R U . . .
C27 C 0.5252(2) 0.19045(19) 0.43295(16) 0.0384(9) Uani 1 1 d . . . . .
C28 C 0.4642(2) 0.23350(18) 0.43927(17) 0.0378(8) Uani 1 1 d . . . . .
H28 H 0.441114 0.250465 0.404633 0.045 Uiso 1 1 calc R U . . .
C29 C 0.4386(2) 0.25042(18) 0.49753(17) 0.0359(8) Uani 1 1 d . . . . .
H29 H 0.397759 0.281249 0.502809 0.043 Uiso 1 1 calc R U . . .
C30 C 0.46994(19) 0.22440(16) 0.55065(16) 0.0299(7) Uani 1 1 d . . . . .
C31 C 0.43954(18) 0.24876(17) 0.60875(16) 0.0303(7) Uani 1 1 d . . . . .
H31 H 0.403893 0.284753 0.607044 0.036 Uiso 1 1 calc R U . . .
C32 C 0.44220(16) 0.24790(17) 0.76229(16) 0.0285(7) Uani 1 1 d . . . . .
C33 C 0.41255(19) 0.28788(19) 0.81402(16) 0.0351(8) Uani 1 1 d . . . . .
C34 C 0.3495(2) 0.3283(2) 0.8163(2) 0.0531(12) Uani 1 1 d . . . . .
H34 H 0.320573 0.331373 0.784239 0.064 Uiso 1 1 calc R U . . .
C35 C 0.3302(3) 0.3635(3) 0.8663(2) 0.0633(14) Uani 1 1 d . . . . .
H35 H 0.286413 0.390794 0.869038 0.076 Uiso 1 1 calc R U . . .
C36 C 0.4291(2) 0.3212(2) 0.90566(18) 0.0498(11) Uani 1 1 d . . . . .
H36 H 0.457950 0.318941 0.937626 0.060 Uiso 1 1 calc R U . . .
C37 C 0.46750(19) 0.09717(19) 0.96187(17) 0.0367(8) Uani 1 1 d . . . . .
C38 C 0.4229(2) 0.0415(2) 0.97294(18) 0.0402(9) Uani 1 1 d . . . . .
H38 H 0.409939 0.022854 0.938889 0.048 Uiso 1 1 calc R U . . .
C39 C 0.3984(2) 0.0144(2) 1.0328(2) 0.0467(10) Uani 1 1 d . . . . .
C40 C 0.4119(2) 0.0384(2) 1.0843(2) 0.0519(11) Uani 1 1 d . . . . .
H40 H 0.393146 0.017906 1.125012 0.062 Uiso 1 1 calc R U . . .
C41 C 0.4539(2) 0.0936(2) 1.07538(19) 0.0487(10) Uani 1 1 d . . . . .
H41 H 0.464329 0.111654 1.110673 0.058 Uiso 1 1 calc R U . . .
C42 C 0.4819(2) 0.12393(19) 1.01497(17) 0.0391(9) Uani 1 1 d . . . . .
C43 C 0.5240(2) 0.18197(19) 1.01306(17) 0.0378(8) Uani 1 1 d . . . . .
H43 H 0.529761 0.194657 1.052143 0.045 Uiso 1 1 calc R U . . .
C44 C 0.6176(2) 0.31080(19) 0.92855(16) 0.0345(8) Uani 1 1 d . . . . .
C45 C 0.6549(2) 0.3707(2) 0.93798(18) 0.0435(9) Uani 1 1 d . . . . .
C46 C 0.6560(3) 0.3903(3) 0.9957(2) 0.0755(15) Uani 1 1 d . U . . .
H46 H 0.631969 0.365765 1.032769 0.091 Uiso 1 1 calc R U . . .
C47 C 0.6930(4) 0.4462(3) 0.9977(3) 0.0946(19) Uani 1 1 d . U . . .
H47 H 0.698209 0.457907 1.037318 0.113 Uiso 1 1 calc R U . . .
C48 C 0.7181(3) 0.4629(2) 0.8927(2) 0.0539(11) Uani 1 1 d . . . . .
H48 H 0.739385 0.489496 0.855736 0.065 Uiso 1 1 calc R U . . .
C49 C 0.8121(2) 0.29355(18) 0.89114(16) 0.0351(8) Uani 1 1 d . . . . .
C50 C 0.8123(2) 0.2500(2) 0.94688(19) 0.0468(10) Uani 1 1 d . . . . .
H50 H 0.781125 0.213224 0.957097 0.056 Uiso 1 1 calc R U . . .
C51 C 0.8588(3) 0.2618(2) 0.9864(2) 0.0563(12) Uani 1 1 d . . . . .
C52 C 0.9059(3) 0.3120(3) 0.9752(2) 0.0708(15) Uani 1 1 d . . . . .
H52 H 0.937108 0.317616 1.003850 0.085 Uiso 1 1 calc R U . . .
C53 C 0.9066(3) 0.3546(3) 0.9207(2) 0.0629(13) Uani 1 1 d . . . . .
H53 H 0.939562 0.389966 0.911216 0.075 Uiso 1 1 calc R U . . .
C54 C 0.8597(2) 0.3471(2) 0.87860(18) 0.0424(9) Uani 1 1 d . . . . .
C55 C 0.8672(2) 0.3944(2) 0.82220(18) 0.0415(9) Uani 1 1 d . . . . .
H55 H 0.908762 0.420998 0.813588 0.050 Uiso 1 1 calc R U . . .
C57 C 0.83138(17) 0.50277(16) 0.63055(16) 0.0287(7) Uani 1 1 d . . . . .
C58 C 0.8831(2) 0.55047(19) 0.62535(17) 0.0390(9) Uani 1 1 d . . . . .
H58 H 0.903712 0.558162 0.660360 0.047 Uiso 1 1 calc R U . . .
C59 C 0.9032(2) 0.5859(2) 0.56815(18) 0.0435(9) Uani 1 1 d . . . . .
H59 H 0.939902 0.617569 0.563507 0.052 Uiso 1 1 calc R U . . .
C60 C 0.82306(19) 0.53362(18) 0.52803(17) 0.0340(8) Uani 1 1 d . . . . .
H60 H 0.800060 0.528677 0.493565 0.041 Uiso 1 1 calc R U . . .
C61 C 0.58465(17) 0.51625(17) 0.56696(18) 0.0317(8) Uani 1 1 d . . . . .
C62 C 0.52490(19) 0.55264(19) 0.5980(2) 0.0397(9) Uani 1 1 d . . . . .
H62 H 0.513934 0.547519 0.642318 0.048 Uiso 1 1 calc R U . . .
C63 C 0.4829(2) 0.59554(19) 0.5630(2) 0.0448(10) Uani 1 1 d . . . . .
C64 C 0.4953(2) 0.60631(18) 0.4988(2) 0.0428(10) Uani 1 1 d . . . . .
H64 H 0.464636 0.636126 0.476330 0.051 Uiso 1 1 calc R U . . .
C65 C 0.55361(19) 0.57209(17) 0.4692(2) 0.0389(9) Uani 1 1 d . . . . .
H65 H 0.563854 0.578933 0.424915 0.047 Uiso 1 1 calc R U . . .
C66 C 0.59947(17) 0.52707(16) 0.50116(17) 0.0310(8) Uani 1 1 d . . . . .
C67 C 0.65810(18) 0.49333(16) 0.46416(17) 0.0302(7) Uani 1 1 d . . . . .
H67 H 0.663597 0.505106 0.420203 0.036 Uiso 1 1 calc R U . . .
C68 C 0.80674(18) 0.38719(17) 0.45589(15) 0.0289(7) Uani 1 1 d . . . . .
C69 C 0.86655(19) 0.36402(19) 0.40856(16) 0.0341(8) Uani 1 1 d . . . . .
C70 C 0.8799(2) 0.3915(3) 0.3468(2) 0.0608(13) Uani 1 1 d . . . . .
H70 H 0.849522 0.427261 0.331128 0.073 Uiso 1 1 calc R U . . .
C71 C 0.9388(3) 0.3654(3) 0.3086(2) 0.0716(16) Uani 1 1 d . . . . .
H71 H 0.947681 0.383113 0.265723 0.086 Uiso 1 1 calc R U . . .
C72 C 0.96666(19) 0.2934(2) 0.38849(17) 0.0359(8) Uani 1 1 d . . . . .
H72 H 0.997786 0.258217 0.404041 0.043 Uiso 1 1 calc R U . . .
C73 C 0.76850(17) 0.23006(17) 0.42727(16) 0.0281(7) Uani 1 1 d . . . . .
C74 C 0.71187(19) 0.26173(19) 0.39756(17) 0.0364(8) Uani 1 1 d . . . . .
H74 H 0.676282 0.290456 0.418846 0.044 Uiso 1 1 calc R U . . .
C75 C 0.7085(2) 0.2507(2) 0.3376(2) 0.0484(10) Uani 1 1 d . . . . .
C76 C 0.7570(3) 0.2092(3) 0.3039(2) 0.0598(13) Uani 1 1 d . . . . .
H76 H 0.752671 0.202453 0.262611 0.072 Uiso 1 1 calc R U . . .
C77 C 0.8119(2) 0.1779(2) 0.33265(19) 0.0493(11) Uani 1 1 d . . . . .
H77 H 0.845561 0.147967 0.310943 0.059 Uiso 1 1 calc R U . . .
C78 C 0.8204(2) 0.18851(18) 0.39291(16) 0.0345(8) Uani 1 1 d . . . . .
C79 C 0.88156(18) 0.15380(18) 0.41709(17) 0.0328(8) Uani 1 1 d . . . . .
H79 H 0.906447 0.119328 0.394674 0.039 Uiso 1 1 calc R U . . .
C80 C 0.98891(16) 0.13171(16) 0.52723(15) 0.0248(7) Uani 1 1 d . . . . .
C81 C 1.05032(17) 0.08602(16) 0.54546(16) 0.0278(7) Uani 1 1 d . . . . .
C82 C 1.08701(18) 0.04065(17) 0.50801(17) 0.0315(7) Uani 1 1 d . . . . .
H82 H 1.073272 0.035139 0.469274 0.038 Uiso 1 1 calc R U . . .
C83 C 1.14467(18) 0.00347(18) 0.52914(18) 0.0347(8) Uani 1 1 d . . . . .
H83 H 1.171611 -0.027826 0.504011 0.042 Uiso 1 1 calc R U . . .
C84 C 1.12417(18) 0.05392(19) 0.61713(18) 0.0373(8) Uani 1 1 d . . . . .
H84 H 1.137452 0.058225 0.656316 0.045 Uiso 1 1 calc R U . . .
C85 C 1.10903(16) 0.27199(16) 0.65959(15) 0.0265(7) Uani 1 1 d . . . . .
C86 C 1.13668(18) 0.33355(18) 0.63023(16) 0.0322(8) Uani 1 1 d . . . . .
H86 H 1.109892 0.362358 0.603428 0.039 Uiso 1 1 calc R U . . .
C87 C 1.2026(2) 0.35184(19) 0.64048(17) 0.0368(8) Uani 1 1 d . . . . .
C88 C 1.24546(19) 0.31264(19) 0.67773(18) 0.0370(8) Uani 1 1 d . . . . .
H88 H 1.291613 0.326398 0.682630 0.044 Uiso 1 1 calc R U . . .
C89 C 1.21870(19) 0.25338(19) 0.70714(18) 0.0373(8) Uani 1 1 d . . . . .
H89 H 1.246872 0.225702 0.733585 0.045 Uiso 1 1 calc R U . . .
C90 C 1.15086(18) 0.23126(17) 0.70006(16) 0.0290(7) Uani 1 1 d . . . . .
C91 C 1.12996(18) 0.16699(18) 0.73425(17) 0.0336(8) Uani 1 1 d . . . . .
H91 H 1.163088 0.144435 0.759265 0.040 Uiso 1 1 calc R U . . .
C92 C 1.01343(17) 0.04114(17) 0.76528(16) 0.0302(7) Uani 1 1 d . . . . .
C93 C 1.00567(19) -0.02694(18) 0.80069(17) 0.0337(8) Uani 1 1 d . . . . .
C94 C 1.0578(2) -0.05891(19) 0.83346(19) 0.0436(9) Uani 1 1 d . . . . .
H94 H 1.099671 -0.036769 0.837912 0.052 Uiso 1 1 calc R U . . .
C95 C 1.0462(2) -0.1245(2) 0.8594(2) 0.0518(11) Uani 1 1 d . . . . .
H95 H 1.081584 -0.147797 0.881573 0.062 Uiso 1 1 calc R U . . .
C96 C 0.9392(2) -0.1205(2) 0.82428(19) 0.0448(10) Uani 1 1 d . . . . .
H96 H 0.896337 -0.142178 0.821634 0.054 Uiso 1 1 calc R U . . .
C97 C 0.67217(16) 0.09893(15) 0.75418(15) 0.0246(7) Uani 1 1 d . . . . .
C98 C 0.62981(16) 0.27672(16) 0.70513(14) 0.0236(6) Uani 1 1 d . . . . .
C99 C 0.82183(16) 0.27690(16) 0.66835(15) 0.0249(7) Uani 1 1 d . . . . .
C100 C 0.82505(16) 0.10382(17) 0.63274(16) 0.0274(7) Uani 1 1 d . . . . .
C103 C 0.9564(2) 0.38637(19) 0.5671(2) 0.0420(9) Uani 1 1 d D U . . .
H10A H 0.922569 0.413605 0.543373 0.063 Uiso 1 1 calc R U . . .
H10B H 1.002439 0.409024 0.561282 0.063 Uiso 1 1 calc R U . . .
H10C H 0.935211 0.380652 0.611488 0.063 Uiso 1 1 calc R U . . .
C104 C 0.5417(3) 0.4369(3) 0.7516(3) 0.0799(17) Uani 1 1 d D U . . .
H10D H 0.512885 0.478313 0.760045 0.120 Uiso 1 1 calc R U . . .
H10E H 0.556183 0.436976 0.706348 0.120 Uiso 1 1 calc R U . . .
H10F H 0.512479 0.397925 0.768660 0.120 Uiso 1 1 calc R U . . .
F1 F 0.95901(17) 0.10026(16) 1.00830(12) 0.0739(8) Uani 1 1 d . . . . .
F2 F 0.90305(13) -0.26479(12) 0.51574(14) 0.0648(8) Uani 1 1 d . . . . .
F3 F 0.55221(14) 0.17254(13) 0.37525(10) 0.0536(6) Uani 1 1 d . . . . .
F4 F 0.35714(14) -0.04042(13) 1.04097(13) 0.0633(7) Uani 1 1 d . . . . .
F5 F 0.85593(19) 0.21991(15) 1.04119(13) 0.0826(10) Uani 1 1 d . . . . .
F6 F 0.42481(13) 0.62783(13) 0.59485(14) 0.0626(7) Uani 1 1 d . . . . .
F7 F 0.65426(14) 0.28310(14) 0.30979(12) 0.0645(8) Uani 1 1 d . . . . .
F8 F 1.22746(13) 0.41173(13) 0.61085(12) 0.0571(7) Uani 1 1 d . . . . .
Gd1 Gd 0.84039(2) 0.02018(2) 0.74984(2) 0.02780(4) Uani 1 1 d . . . . .
Gd2 Gd 0.69467(2) -0.00700(2) 0.64533(2) 0.02359(4) Uani 1 1 d . . . . .
Gd3 Gd 0.54452(2) 0.13426(2) 0.69478(2) 0.02204(4) Uani 1 1 d . . . . .
Gd5 Gd 0.70538(2) 0.34718(2) 0.78181(2) 0.02358(4) Uani 1 1 d D . . . .
Gd6 Gd 0.71285(2) 0.39481(2) 0.59445(2) 0.02237(4) Uani 1 1 d . . . . .
Gd7 Gd 0.86361(2) 0.25130(2) 0.54022(2) 0.02194(4) Uani 1 1 d D . . . .
Gd8 Gd 0.97224(2) 0.16853(2) 0.67215(2) 0.02448(4) Uani 1 1 d . . . . .
N1 N 0.78262(15) -0.05301(15) 0.84525(14) 0.0347(7) Uani 1 1 d . . . . .
N2 N 0.73705(16) -0.10266(16) 0.83650(14) 0.0381(7) Uani 1 1 d . . . . .
N3 N 0.64188(16) -0.11865(15) 0.71248(14) 0.0338(7) Uani 1 1 d . . . . .
N4 N 0.5804(2) -0.22155(18) 0.72588(17) 0.0518(9) Uani 1 1 d . . . . .
N5 N 0.62970(14) -0.05586(14) 0.57453(13) 0.0279(6) Uani 1 1 d . . . . .
N6 N 0.55624(15) -0.03350(14) 0.57314(13) 0.0310(6) Uani 1 1 d . . . . .
N7 N 0.43624(14) 0.07902(14) 0.65811(13) 0.0285(6) Uani 1 1 d . . . . .
N8 N 0.31355(15) 0.07571(17) 0.64302(16) 0.0412(8) Uani 1 1 d . . . . .
N9 N 0.45546(14) 0.22702(14) 0.66306(13) 0.0273(6) Uani 1 1 d . . . . .
N10 N 0.41844(15) 0.26497(15) 0.70978(13) 0.0333(7) Uani 1 1 d . . . . .
N11 N 0.45309(16) 0.28320(15) 0.85983(13) 0.0348(7) Uani 1 1 d . . . . .
N12 N 0.3704(2) 0.3614(2) 0.91175(17) 0.0638(12) Uani 1 1 d . . . . .
N13 N 0.55469(16) 0.21846(15) 0.96380(13) 0.0341(7) Uani 1 1 d . . . . .
N14 N 0.58996(18) 0.27264(17) 0.97887(14) 0.0402(7) Uani 1 1 d . . . . .
N15 N 0.68726(17) 0.40729(15) 0.88557(14) 0.0379(7) Uani 1 1 d . . . . .
N16 N 0.7219(3) 0.4849(2) 0.9466(2) 0.0823(14) Uani 1 1 d . U . . .
N17 N 0.82275(15) 0.40390(14) 0.78246(13) 0.0306(6) Uani 1 1 d . . . . .
N18 N 0.84726(16) 0.45278(14) 0.73182(13) 0.0325(6) Uani 1 1 d . . . . .
N19 N 0.80007(15) 0.49423(14) 0.58130(13) 0.0289(6) Uani 1 1 d . . . . .
N20 N 0.87348(17) 0.57817(16) 0.51772(15) 0.0412(8) Uani 1 1 d . . . . .
N21 N 0.70462(14) 0.44824(13) 0.48439(13) 0.0275(6) Uani 1 1 d . . . . .
N22 N 0.75734(15) 0.42806(14) 0.43506(13) 0.0306(6) Uani 1 1 d . . . . .
N23 N 0.91042(14) 0.31380(14) 0.42967(13) 0.0283(6) Uani 1 1 d . . . . .
N24 N 0.98381(19) 0.3164(2) 0.32906(16) 0.0549(10) Uani 1 1 d . . . . .
N25 N 0.90576(14) 0.16503(13) 0.46623(13) 0.0265(6) Uani 1 1 d . . . . .
N26 N 0.96560(14) 0.12086(14) 0.47725(13) 0.0289(6) Uani 1 1 d . . . . .
N27 N 1.06711(14) 0.09313(14) 0.60170(14) 0.0293(6) Uani 1 1 d . . . . .
N28 N 1.16366(15) 0.01025(15) 0.58397(16) 0.0390(7) Uani 1 1 d . . . . .
N29 N 1.07113(15) 0.13727(14) 0.73425(13) 0.0308(6) Uani 1 1 d . . . . .
N30 N 1.06831(16) 0.07450(15) 0.77220(14) 0.0351(7) Uani 1 1 d . . . . .
N31 N 0.94489(16) -0.05712(15) 0.79714(15) 0.0379(7) Uani 1 1 d . . . . .
N32 N 0.9876(2) -0.15660(17) 0.85475(17) 0.0513(9) Uani 1 1 d . . . . .
O1W O 0.69582(12) 0.08430(11) 0.56042(10) 0.0273(5) Uani 1 1 d . . . . .
H1WA H 0.650552 0.112464 0.561678 0.041 Uiso 1 1 d R U . . .
H1WB H 0.730428 0.118417 0.561237 0.041 Uiso 1 1 d R U . . .
O2 O 0.73737(12) -0.04117(11) 0.74001(11) 0.0310(5) Uani 1 1 d . . . . .
O2W O 0.65895(11) 0.30573(11) 0.55584(10) 0.0270(5) Uani 1 1 d . . . . .
H2WA H 0.641254 0.275710 0.587269 0.041 Uiso 1 1 d R U . . .
H2WB H 0.693033 0.282423 0.532828 0.041 Uiso 1 1 d R U . . .
O3 O 0.77280(13) -0.08603(12) 0.60591(12) 0.0380(6) Uani 1 1 d . . . . .
O3W O 0.69108(12) 0.16986(12) 0.87254(11) 0.0321(5) Uani 1 1 d . . . . .
H3WA H 0.717351 0.205799 0.865357 0.048 Uiso 1 1 d R U . . .
H3WB H 0.713405 0.143608 0.845133 0.048 Uiso 1 1 d R U . . .
O4 O 0.56967(11) 0.02392(11) 0.65577(10) 0.0250(5) Uani 1 1 d . . . . .
O4W O 0.90474(12) 0.19063(12) 0.77295(11) 0.0336(5) Uani 1 1 d . . . . .
H4WA H 0.881341 0.153380 0.793877 0.050 Uiso 1 1 d R U . . .
H4WB H 0.866801 0.221581 0.768868 0.050 Uiso 1 1 d R U . . .
O5 O 0.56725(11) 0.15543(11) 0.58815(10) 0.0269(5) Uani 1 1 d . . . . .
O6 O 0.49227(12) 0.20213(11) 0.77361(10) 0.0278(5) Uani 1 1 d . . . . .
O7 O 0.49373(13) 0.12114(12) 0.90437(11) 0.0368(6) Uani 1 1 d . . . . .
O8 O 0.61446(12) 0.30274(11) 0.87155(10) 0.0300(5) Uani 1 1 d . . . . .
O9 O 0.76788(13) 0.28334(12) 0.85319(11) 0.0317(5) Uani 1 1 d . . . . .
O10 O 0.75143(12) 0.42208(11) 0.68868(10) 0.0277(5) Uani 1 1 d . . . . .
O11 O 0.62335(13) 0.47343(12) 0.60022(12) 0.0356(6) Uani 1 1 d . . . . .
O12 O 0.80985(11) 0.36522(11) 0.51422(10) 0.0265(5) Uani 1 1 d . . . . .
O13 O 0.77165(11) 0.24033(12) 0.48474(11) 0.0295(5) Uani 1 1 d . . . . .
O14 O 0.96408(11) 0.17768(11) 0.56316(10) 0.0267(5) Uani 1 1 d . . . . .
O15 O 1.04704(12) 0.25386(11) 0.64767(11) 0.0296(5) Uani 1 1 d . . . . .
O16 O 0.96608(11) 0.05983(11) 0.72889(11) 0.0295(5) Uani 1 1 d . . . . .
O17 O 0.80534(11) 0.04283(11) 0.63956(11) 0.0296(5) Uani 1 1 d . . . . .
O18 O 0.86320(12) 0.11680(12) 0.67341(11) 0.0353(6) Uani 1 1 d . . . . .
O19 O 0.80977(11) 0.14720(11) 0.58912(11) 0.0293(5) Uani 1 1 d . . . . .
O20 O 0.88649(11) 0.25356(11) 0.64897(10) 0.0276(5) Uani 1 1 d . . . . .
O21 O 0.78413(11) 0.29730(11) 0.62428(10) 0.0279(5) Uani 1 1 d . . . . .
O22 O 0.79762(12) 0.27951(12) 0.72492(10) 0.0292(5) Uani 1 1 d . . . . .
O23 O 0.64662(11) 0.33809(11) 0.68513(10) 0.0247(5) Uani 1 1 d . . . . .
O24 O 0.63441(12) 0.25953(11) 0.76365(10) 0.0292(5) Uani 1 1 d . . . . .
O25 O 0.61148(12) 0.23743(11) 0.67133(10) 0.0260(5) Uani 1 1 d . . . . .
O26 O 0.61194(12) 0.11848(11) 0.78732(10) 0.0273(5) Uani 1 1 d . . . . .
O27 O 0.66670(11) 0.08858(11) 0.69846(11) 0.0282(5) Uani 1 1 d . . . . .
O28 O 0.73100(12) 0.09056(12) 0.77517(11) 0.0319(5) Uani 1 1 d . . . . .
O29 O 0.88216(14) -0.07262(14) 0.68581(13) 0.0439(6) Uani 0.5 1 d D U P A 1
C101 C 0.9560(4) -0.0877(6) 0.6649(5) 0.068(3) Uani 0.5 1 d D U P A 1
H10G H 0.964831 -0.085458 0.619309 0.103 Uiso 0.5 1 calc R U P A 1
H10H H 0.969204 -0.133043 0.683307 0.103 Uiso 0.5 1 calc R U P A 1
H10I H 0.985492 -0.055028 0.677587 0.103 Uiso 0.5 1 calc R U P A 1
O29W O 0.88216(14) -0.07262(14) 0.68581(13) 0.0439(6) Uani 0.5 1 d . . P A 2
O30 O 0.96963(12) 0.32245(11) 0.54537(11) 0.0288(5) Uani 1 1 d D U . . .
H30 H 1.0075(11) 0.3054(9) 0.5625(15) 0.043 Uiso 1 1 d D U . . .
O31 O 0.60791(16) 0.43311(14) 0.78133(13) 0.0474(7) Uani 1 1 d D U . . .
H31A H 0.5998(16) 0.4604(17) 0.8103(15) 0.071 Uiso 1 1 d D U . . .
O32 O 0.47786(14) 0.06388(13) 0.78556(12) 0.0415(6) Uani 0.5 1 d D U P B 1
C102 C 0.4666(4) -0.0053(3) 0.7935(4) 0.0429(15) Uani 0.5 1 d D U P B 1
H10J H 0.437952 -0.018021 0.834824 0.064 Uiso 0.5 1 calc R U P B 1
H10K H 0.440365 -0.015825 0.761208 0.064 Uiso 0.5 1 calc R U P B 1
H10L H 0.513780 -0.030393 0.790046 0.064 Uiso 0.5 1 calc R U P B 1
O32W O 0.47786(14) 0.06388(13) 0.78556(12) 0.0415(6) Uani 0.5 1 d . . P B 2
O46 O 0.85530(13) 0.06902(13) 0.83469(11) 0.0362(6) Uani 1 1 d . . . . .
Gd4 Gd 0.56892(2) 0.20047(2) 0.85241(2) 0.02490(4) Uani 1 1 d . . . . .
C2AA C 0.80764(17) 0.45645(16) 0.68846(15) 0.0261(7) Uani 1 1 d . . . . .

loop_
_atom_site_aniso_label
_atom_site_aniso_U_11
_atom_site_aniso_U_22
_atom_site_aniso_U_33
_atom_site_aniso_U_23
_atom_site_aniso_U_13
_atom_site_aniso_U_12
C1 0.0296(17) 0.040(2) 0.0349(19) 0.0047(16) -0.0102(16) 0.0013(15)
C2 0.043(2) 0.052(3) 0.043(2) 0.0014(19) -0.0120(19) -0.0024(19)
C3 0.052(3) 0.068(3) 0.047(2) -0.004(2) -0.023(2) -0.004(2)
C4 0.078(3) 0.068(3) 0.038(2) 0.005(2) -0.025(2) -0.005(3)
C5 0.062(3) 0.065(3) 0.037(2) 0.016(2) -0.011(2) -0.014(2)
C6 0.040(2) 0.058(3) 0.0277(18) 0.0072(18) -0.0080(17) -0.0029(19)
C7 0.040(2) 0.049(2) 0.037(2) 0.0156(18) -0.0103(17) -0.0101(18)
C8 0.0240(16) 0.0279(17) 0.0332(18) 0.0076(14) -0.0028(14) -0.0010(13)
C9 0.0291(17) 0.0309(18) 0.0343(19) 0.0042(15) 0.0018(15) -0.0001(14)
C10 0.050(2) 0.036(2) 0.043(2) 0.0097(17) -0.0093(19) -0.0128(18)
C11 0.064(3) 0.033(2) 0.060(3) 0.015(2) -0.013(2) -0.019(2)
C12 0.046(2) 0.039(2) 0.047(2) 0.0071(18) -0.0122(19) -0.0164(18)
C13 0.0324(18) 0.0221(17) 0.045(2) -0.0019(15) 0.0096(16) -0.0006(14)
C14 0.0277(18) 0.0299(19) 0.060(3) -0.0049(18) 0.0053(17) -0.0001(15)
C15 0.034(2) 0.0258(19) 0.067(3) -0.0027(19) 0.017(2) 0.0006(16)
C16 0.055(3) 0.039(2) 0.061(3) -0.016(2) 0.017(2) -0.002(2)
C17 0.046(2) 0.039(2) 0.046(2) -0.0071(18) 0.0080(19) -0.0004(18)
C18 0.0355(19) 0.0268(18) 0.0360(19) -0.0026(15) 0.0057(16) -0.0002(15)
C19 0.0313(17) 0.0307(18) 0.0336(19) -0.0001(15) -0.0002(15) -0.0048(15)
C20 0.0238(15) 0.0228(16) 0.0286(16) 0.0011(13) -0.0050(13) -0.0020(13)
C21 0.0243(15) 0.0255(16) 0.0314(17) 0.0019(14) -0.0076(14) -0.0030(13)
C22 0.0311(18) 0.038(2) 0.042(2) -0.0046(17) -0.0125(16) -0.0047(15)
C23 0.0272(18) 0.054(2) 0.045(2) -0.0034(19) -0.0145(17) -0.0053(17)
C24 0.0209(16) 0.037(2) 0.047(2) -0.0020(17) -0.0036(15) 0.0005(14)
C25 0.0242(15) 0.0234(16) 0.0331(18) 0.0021(14) -0.0083(14) -0.0046(13)
C26 0.0297(17) 0.0353(19) 0.0352(19) -0.0034(16) -0.0071(15) -0.0053(15)
C27 0.051(2) 0.039(2) 0.0277(18) -0.0036(16) -0.0094(17) -0.0089(18)
C28 0.052(2) 0.0318(19) 0.0335(19) 0.0002(16) -0.0194(18) -0.0044(17)
C29 0.0373(19) 0.0279(18) 0.045(2) -0.0012(16) -0.0169(17) 0.0014(15)
C30 0.0353(18) 0.0229(16) 0.0337(18) -0.0004(14) -0.0137(15) -0.0019(14)
C31 0.0273(16) 0.0262(17) 0.0387(19) -0.0036(15) -0.0107(15) 0.0015(14)
C32 0.0171(14) 0.0310(18) 0.0357(18) -0.0009(15) -0.0033(14) 0.0034(13)
C33 0.0307(17) 0.041(2) 0.0315(18) -0.0015(16) -0.0061(15) 0.0074(16)
C34 0.045(2) 0.069(3) 0.046(2) -0.018(2) -0.013(2) 0.024(2)
C35 0.055(3) 0.086(4) 0.048(3) -0.021(2) -0.011(2) 0.037(3)
C36 0.053(2) 0.067(3) 0.029(2) -0.014(2) -0.0079(19) 0.013(2)
C37 0.0301(18) 0.038(2) 0.036(2) 0.0101(16) 0.0000(16) -0.0011(15)
C38 0.0337(19) 0.041(2) 0.040(2) 0.0068(17) 0.0020(17) -0.0054(16)
C39 0.036(2) 0.040(2) 0.056(3) 0.0098(19) 0.0084(19) -0.0082(17)
C40 0.050(2) 0.051(3) 0.041(2) 0.010(2) 0.018(2) -0.002(2)
C41 0.052(2) 0.046(2) 0.039(2) 0.0018(18) 0.0128(19) -0.002(2)
C42 0.0369(19) 0.037(2) 0.036(2) 0.0072(16) 0.0026(16) 0.0022(16)
C43 0.042(2) 0.040(2) 0.0284(18) 0.0023(16) -0.0022(16) 0.0001(17)
C44 0.0371(19) 0.036(2) 0.0291(18) -0.0038(15) -0.0029(15) -0.0028(16)
C45 0.048(2) 0.049(2) 0.034(2) -0.0066(18) -0.0023(18) -0.0124(19)
C46 0.094(3) 0.090(3) 0.045(2) -0.018(2) 0.001(2) -0.040(3)
C47 0.125(4) 0.102(4) 0.064(3) -0.033(3) -0.004(3) -0.047(3)
C48 0.065(3) 0.044(2) 0.051(3) -0.014(2) 0.004(2) -0.017(2)
C49 0.0388(19) 0.0345(19) 0.0326(19) 0.0012(15) -0.0120(16) -0.0006(16)
C50 0.058(3) 0.042(2) 0.043(2) 0.0096(18) -0.026(2) -0.0053(19)
C51 0.071(3) 0.057(3) 0.043(2) 0.014(2) -0.033(2) -0.006(2)
C52 0.082(4) 0.083(4) 0.058(3) 0.017(3) -0.050(3) -0.025(3)
C53 0.068(3) 0.072(3) 0.055(3) 0.012(2) -0.034(3) -0.026(3)
C54 0.045(2) 0.049(2) 0.036(2) 0.0058(18) -0.0197(18) -0.0093(18)
C55 0.042(2) 0.044(2) 0.042(2) 0.0066(18) -0.0193(18) -0.0178(18)
C57 0.0261(16) 0.0251(17) 0.0340(18) 0.0045(14) -0.0080(14) -0.0039(13)
C58 0.042(2) 0.040(2) 0.0352(19) 0.0056(16) -0.0118(17) -0.0155(17)
C59 0.047(2) 0.040(2) 0.045(2) 0.0100(18) -0.0145(19) -0.0199(18)
C60 0.0365(19) 0.0325(19) 0.0320(18) 0.0048(15) -0.0091(16) -0.0033(15)
C61 0.0221(15) 0.0230(17) 0.051(2) 0.0035(15) -0.0144(16) 0.0007(13)
C62 0.0287(18) 0.033(2) 0.056(2) -0.0012(18) -0.0089(17) 0.0041(15)
C63 0.0270(18) 0.030(2) 0.080(3) -0.010(2) -0.019(2) 0.0108(15)
C64 0.0304(18) 0.0225(18) 0.078(3) 0.0051(18) -0.026(2) 0.0029(15)
C65 0.0348(19) 0.0245(18) 0.059(2) 0.0112(17) -0.0236(18) -0.0075(15)
C66 0.0251(16) 0.0201(16) 0.049(2) 0.0049(15) -0.0155(16) -0.0046(13)
C67 0.0283(16) 0.0252(17) 0.0376(19) 0.0101(14) -0.0150(15) -0.0082(13)
C68 0.0263(16) 0.0283(17) 0.0307(17) 0.0105(14) -0.0101(14) -0.0057(13)
C69 0.0286(17) 0.042(2) 0.0291(18) 0.0098(15) -0.0064(15) -0.0075(15)
C70 0.049(2) 0.081(3) 0.038(2) 0.025(2) 0.001(2) 0.016(2)
C71 0.064(3) 0.102(4) 0.033(2) 0.021(3) 0.006(2) 0.012(3)
C72 0.0269(17) 0.044(2) 0.0337(19) 0.0010(16) 0.0002(15) -0.0055(15)
C73 0.0224(15) 0.0285(17) 0.0325(18) 0.0034(14) -0.0060(14) -0.0034(13)
C74 0.0307(18) 0.038(2) 0.041(2) 0.0013(16) -0.0150(16) 0.0052(15)
C75 0.047(2) 0.052(3) 0.051(2) -0.002(2) -0.029(2) 0.010(2)
C76 0.064(3) 0.077(3) 0.046(2) -0.014(2) -0.033(2) 0.016(3)
C77 0.053(2) 0.055(3) 0.043(2) -0.013(2) -0.020(2) 0.019(2)
C78 0.041(2) 0.0331(19) 0.0319(18) 0.0011(15) -0.0164(16) -0.0011(16)
C79 0.0302(17) 0.0297(18) 0.0384(19) 0.0005(15) -0.0098(16) 0.0010(14)
C80 0.0162(14) 0.0248(16) 0.0292(17) 0.0026(13) 0.0021(13) 0.0008(12)
C81 0.0197(15) 0.0229(16) 0.0390(19) 0.0065(14) -0.0068(14) -0.0022(12)
C82 0.0286(17) 0.0263(17) 0.0371(19) 0.0016(15) -0.0041(15) 0.0013(14)
C83 0.0255(16) 0.0266(18) 0.050(2) 0.0005(16) -0.0053(16) 0.0029(14)
C84 0.0236(16) 0.042(2) 0.046(2) 0.0028(17) -0.0144(16) 0.0057(15)
C85 0.0200(14) 0.0270(17) 0.0326(17) -0.0015(14) -0.0062(13) -0.0005(13)
C86 0.0306(17) 0.0322(19) 0.0356(19) 0.0010(15) -0.0132(15) -0.0046(14)
C87 0.0332(18) 0.037(2) 0.041(2) 0.0030(16) -0.0087(16) -0.0130(16)
C88 0.0260(17) 0.044(2) 0.044(2) -0.0040(17) -0.0119(16) -0.0090(15)
C89 0.0283(17) 0.040(2) 0.045(2) -0.0025(17) -0.0141(16) 0.0005(15)
C90 0.0267(16) 0.0258(17) 0.0368(18) -0.0038(14) -0.0126(15) 0.0012(13)
C91 0.0254(16) 0.037(2) 0.041(2) 0.0026(16) -0.0174(16) 0.0007(14)
C92 0.0229(15) 0.0305(18) 0.0353(18) 0.0060(15) -0.0092(14) 0.0029(14)
C93 0.0315(17) 0.0321(19) 0.0363(19) 0.0083(15) -0.0134(16) 0.0022(15)
C94 0.046(2) 0.035(2) 0.052(2) 0.0099(18) -0.026(2) -0.0016(17)
C95 0.058(3) 0.041(2) 0.058(3) 0.018(2) -0.034(2) 0.003(2)
C96 0.045(2) 0.037(2) 0.050(2) 0.0169(18) -0.0163(19) -0.0060(17)
C97 0.0230(15) 0.0194(15) 0.0324(17) 0.0011(13) -0.0102(14) -0.0023(12)
C98 0.0169(14) 0.0282(17) 0.0233(15) 0.0014(13) 0.0005(12) -0.0019(12)
C99 0.0204(14) 0.0218(15) 0.0294(17) 0.0079(13) -0.0056(13) 0.0025(12)
C100 0.0132(13) 0.0310(18) 0.0356(18) 0.0070(15) -0.0057(13) -0.0021(12)
C103 0.0269(17) 0.0366(18) 0.065(3) -0.0116(17) -0.0100(18) 0.0009(15)
C104 0.056(3) 0.097(4) 0.086(4) -0.017(3) -0.019(3) 0.030(3)
F1 0.089(2) 0.087(2) 0.0556(16) -0.0016(15) -0.0398(16) -0.0194(17)
F2 0.0445(14) 0.0385(14) 0.103(2) -0.0199(14) 0.0144(14) 0.0112(11)
F3 0.0689(16) 0.0650(16) 0.0290(11) -0.0104(11) -0.0117(11) 0.0010(13)
F4 0.0538(15) 0.0571(16) 0.0684(17) 0.0159(13) 0.0095(13) -0.0242(13)
F5 0.114(2) 0.078(2) 0.0624(17) 0.0338(15) -0.0591(18) -0.0214(18)
F6 0.0422(13) 0.0528(15) 0.092(2) -0.0089(14) -0.0180(14) 0.0222(12)
F7 0.0645(16) 0.0784(19) 0.0589(16) -0.0096(14) -0.0436(14) 0.0263(14)
F8 0.0519(14) 0.0566(15) 0.0658(16) 0.0185(12) -0.0266(13) -0.0320(12)
Gd1 0.01940(7) 0.02812(9) 0.03298(9) 0.01185(7) -0.00780(7) -0.00186(6)
Gd2 0.01892(7) 0.02079(8) 0.02928(8) 0.00171(6) -0.00345(6) 0.00106(6)
Gd3 0.01690(7) 0.02249(8) 0.02597(8) 0.00041(6) -0.00445(6) 0.00012(6)
Gd5 0.02370(8) 0.02236(8) 0.02392(8) 0.00217(6) -0.00553(6) -0.00134(6)
Gd6 0.01931(7) 0.01997(8) 0.02632(8) 0.00604(6) -0.00684(6) 0.00044(6)
Gd7 0.01650(7) 0.02375(8) 0.02346(8) 0.00560(6) -0.00443(6) 0.00050(6)
Gd8 0.01628(7) 0.02614(8) 0.02959(8) 0.00777(6) -0.00842(6) -0.00065(6)
N1 0.0271(14) 0.0386(17) 0.0362(16) 0.0100(13) -0.0090(13) -0.0056(13)
N2 0.0312(15) 0.0407(18) 0.0392(17) 0.0120(14) -0.0060(14) -0.0116(13)
N3 0.0318(15) 0.0300(16) 0.0373(16) 0.0040(13) -0.0046(13) -0.0048(12)
N4 0.065(2) 0.042(2) 0.050(2) 0.0079(16) -0.0141(18) -0.0237(17)
N5 0.0239(13) 0.0256(14) 0.0316(15) -0.0001(12) -0.0009(12) 0.0019(11)
N6 0.0260(14) 0.0297(15) 0.0369(16) 0.0018(13) -0.0087(13) -0.0014(12)
N7 0.0199(13) 0.0287(15) 0.0370(16) -0.0009(12) -0.0068(12) -0.0018(11)
N8 0.0212(14) 0.050(2) 0.052(2) 0.0004(16) -0.0082(14) -0.0044(13)
N9 0.0205(12) 0.0300(15) 0.0312(15) -0.0023(12) -0.0074(12) 0.0042(11)
N10 0.0287(14) 0.0379(17) 0.0331(16) -0.0060(13) -0.0074(13) 0.0086(13)
N11 0.0351(16) 0.0395(17) 0.0266(15) -0.0040(13) 0.0010(13) 0.0046(13)
N12 0.070(3) 0.077(3) 0.044(2) -0.021(2) -0.013(2) 0.036(2)
N13 0.0348(16) 0.0367(17) 0.0292(15) 0.0023(13) -0.0042(13) -0.0058(13)
N14 0.0449(18) 0.0434(19) 0.0319(16) 0.0001(14) -0.0068(14) -0.0081(15)
N15 0.0435(18) 0.0337(17) 0.0362(17) -0.0044(14) -0.0045(14) -0.0054(14)
N16 0.108(3) 0.078(3) 0.065(2) -0.027(2) 0.005(2) -0.050(2)
N17 0.0325(15) 0.0295(15) 0.0294(15) 0.0048(12) -0.0094(13) -0.0040(12)
N18 0.0365(16) 0.0292(15) 0.0325(15) 0.0038(12) -0.0099(13) -0.0091(12)
N19 0.0283(14) 0.0229(14) 0.0343(15) 0.0044(12) -0.0069(12) -0.0033(11)
N20 0.0403(17) 0.0399(18) 0.0422(18) 0.0105(15) -0.0104(15) -0.0141(14)
N21 0.0251(13) 0.0230(14) 0.0323(15) 0.0110(12) -0.0092(12) -0.0019(11)
N22 0.0286(14) 0.0307(15) 0.0296(15) 0.0092(12) -0.0061(12) -0.0024(12)
N23 0.0234(13) 0.0315(15) 0.0286(14) 0.0022(12) -0.0031(12) -0.0055(11)
N24 0.0413(19) 0.078(3) 0.0360(18) 0.0105(18) 0.0034(16) 0.0023(19)
N25 0.0214(13) 0.0259(14) 0.0314(15) 0.0043(12) -0.0084(12) 0.0002(11)
N26 0.0209(13) 0.0294(15) 0.0358(16) 0.0014(12) -0.0080(12) 0.0020(11)
N27 0.0200(13) 0.0273(15) 0.0397(16) 0.0027(12) -0.0087(12) 0.0027(11)
N28 0.0247(14) 0.0323(17) 0.060(2) -0.0015(15) -0.0117(15) 0.0064(13)
N29 0.0267(14) 0.0294(15) 0.0349(15) 0.0078(12) -0.0107(12) 0.0003(12)
N30 0.0321(15) 0.0330(16) 0.0399(17) 0.0095(13) -0.0158(14) -0.0013(13)
N31 0.0285(15) 0.0364(17) 0.0449(18) 0.0167(14) -0.0112(14) -0.0024(13)
N32 0.057(2) 0.0387(19) 0.057(2) 0.0201(16) -0.0237(19) -0.0063(16)
O1W 0.0230(11) 0.0256(12) 0.0309(12) 0.0044(10) -0.0040(10) -0.0004(9)
O2 0.0318(12) 0.0257(12) 0.0327(12) 0.0079(10) -0.0053(10) -0.0039(10)
O2W 0.0224(11) 0.0252(12) 0.0315(12) 0.0059(10) -0.0064(10) -0.0003(9)
O3 0.0281(12) 0.0313(13) 0.0537(16) -0.0079(12) -0.0045(12) 0.0048(10)
O3W 0.0317(12) 0.0293(13) 0.0358(13) 0.0029(10) -0.0109(11) -0.0038(10)
O4 0.0194(10) 0.0259(11) 0.0292(12) -0.0026(9) -0.0036(9) -0.0006(9)
O4W 0.0285(12) 0.0347(13) 0.0347(13) 0.0084(11) -0.0083(11) 0.0017(10)
O5 0.0237(11) 0.0282(12) 0.0292(12) -0.0014(10) -0.0076(10) 0.0009(9)
O6 0.0239(11) 0.0301(12) 0.0284(12) -0.0005(10) -0.0056(10) 0.0017(9)
O7 0.0366(13) 0.0370(14) 0.0346(13) 0.0089(11) -0.0060(11) -0.0111(11)
O8 0.0339(12) 0.0303(13) 0.0252(12) -0.0021(10) -0.0039(10) -0.0031(10)
O9 0.0366(13) 0.0309(13) 0.0289(12) 0.0051(10) -0.0149(11) -0.0038(10)
O10 0.0256(11) 0.0267(12) 0.0309(12) 0.0049(10) -0.0090(10) -0.0061(9)
O11 0.0303(12) 0.0317(13) 0.0418(14) 0.0048(11) -0.0087(11) 0.0092(10)
O12 0.0242(11) 0.0257(12) 0.0271(11) 0.0091(9) -0.0064(9) -0.0017(9)
O13 0.0210(11) 0.0318(13) 0.0351(13) 0.0033(10) -0.0095(10) 0.0007(9)
O14 0.0200(10) 0.0253(12) 0.0334(12) 0.0027(10) -0.0067(9) 0.0020(9)
O15 0.0236(11) 0.0291(12) 0.0369(13) 0.0043(10) -0.0126(10) -0.0027(9)
O16 0.0190(10) 0.0313(13) 0.0356(13) 0.0122(10) -0.0104(10) 0.0017(9)
O17 0.0191(10) 0.0282(12) 0.0379(13) 0.0094(10) -0.0049(10) -0.0009(9)
O18 0.0247(11) 0.0385(14) 0.0424(14) 0.0170(11) -0.0170(11) -0.0116(10)
O19 0.0204(10) 0.0304(12) 0.0355(13) 0.0138(10) -0.0134(10) -0.0025(9)
O20 0.0176(10) 0.0331(13) 0.0290(12) 0.0060(10) -0.0049(9) 0.0038(9)
O21 0.0224(11) 0.0322(13) 0.0263(11) 0.0059(10) -0.0056(9) 0.0049(9)
O22 0.0277(11) 0.0331(13) 0.0225(11) 0.0047(10) -0.0023(10) 0.0084(10)
O23 0.0234(11) 0.0218(11) 0.0275(11) 0.0009(9) -0.0031(9) -0.0011(9)
O24 0.0325(12) 0.0303(12) 0.0242(11) 0.0024(10) -0.0040(10) -0.0094(10)
O25 0.0277(11) 0.0247(11) 0.0255(11) -0.0005(9) -0.0038(9) -0.0065(9)
O26 0.0237(11) 0.0265(12) 0.0309(12) 0.0005(10) -0.0062(10) 0.0008(9)
O27 0.0212(11) 0.0303(12) 0.0333(13) -0.0023(10) -0.0072(10) 0.0012(9)
O28 0.0237(11) 0.0334(13) 0.0405(14) -0.0029(11) -0.0128(10) 0.0012(10)
O29 0.0409(9) 0.0431(10) 0.0465(10) -0.0025(8) -0.0082(8) 0.0042(8)
C101 0.047(2) 0.092(6) 0.067(5) -0.028(5) -0.005(4) 0.014(5)
O29W 0.0409(9) 0.0431(10) 0.0465(10) -0.0025(8) -0.0082(8) 0.0042(8)
O30 0.0221(11) 0.0293(11) 0.0337(13) 0.0030(10) -0.0067(10) -0.0004(9)
O31 0.0564(17) 0.0382(16) 0.0455(16) -0.0052(13) -0.0098(13) 0.0155(13)
O32 0.0457(15) 0.0447(14) 0.0346(13) 0.0027(12) -0.0081(12) -0.0176(12)
C102 0.046(2) 0.0408(15) 0.041(2) -0.0028(18) -0.0061(18) -0.0049(17)
O32W 0.0457(15) 0.0447(14) 0.0346(13) 0.0027(12) -0.0081(12) -0.0176(12)
O46 0.0306(12) 0.0443(15) 0.0313(13) 0.0097(11) -0.0086(11) -0.0037(11)
Gd4 0.02380(8) 0.02610(8) 0.02327(8) 0.00302(6) -0.00378(6) -0.00223(6)
C2AA 0.0250(15) 0.0227(16) 0.0308(17) 0.0008(13) -0.0078(14) -0.0029(13)

loop_
_atom_type_symbol
_atom_type_description
_atom_type_scat_dispersion_real
_atom_type_scat_dispersion_imag
_atom_type_scat_source
C C 0.0033 0.0016 'International Tables Vol C Tables 4.2.6.8 and 6.1.1.4'
H H 0.0000 0.0000 'International Tables Vol C Tables 4.2.6.8 and 6.1.1.4'
F F 0.0171 0.0103 'International Tables Vol C Tables 4.2.6.8 and 6.1.1.4'
Gd Gd -0.1653 3.9035 'International Tables Vol C Tables 4.2.6.8 and 6.1.1.4'
N N 0.0061 0.0033 'International Tables Vol C Tables 4.2.6.8 and 6.1.1.4'
O O 0.0106 0.0060 'International Tables Vol C Tables 4.2.6.8 and 6.1.1.4'

loop_
_geom_angle_atom_site_label_1
_geom_angle_atom_site_label_2
_geom_angle_atom_site_label_3
_geom_angle
_geom_angle_site_symmetry_1
_geom_angle_site_symmetry_3
_geom_angle_publ_flag
C2 C1 C6 118.7(3) . . ?
O46 C1 C2 119.1(3) . . ?
O46 C1 C6 122.2(3) . . ?
C1 C2 H2 120.4 . . ?
C3 C2 C1 119.2(4) . . ?
C3 C2 H2 120.4 . . ?
C2 C3 C4 124.6(4) . . ?
C2 C3 F1 117.8(4) . . ?
F1 C3 C4 117.6(4) . . ?
C3 C4 H4 121.7 . . ?
C5 C4 C3 116.5(4) . . ?
C5 C4 H4 121.7 . . ?
C4 C5 H5 118.6 . . ?
C4 C5 C6 122.8(4) . . ?
C6 C5 H5 118.6 . . ?
C1 C6 C5 118.2(4) . . ?
C1 C6 C7 124.8(3) . . ?
C5 C6 C7 117.1(4) . . ?
C6 C7 H7 116.7 . . ?
N1 C7 C6 126.5(4) . . ?
N1 C7 H7 116.7 . . ?
N2 C8 C9 118.4(3) . . ?
N2 C8 O2 125.3(3) . . ?
O2 C8 C9 116.4(3) . . ?
C10 C9 C8 123.4(3) . . ?
N3 C9 C8 115.5(3) . . ?
N3 C9 C10 121.1(3) . . ?
C9 C10 H10 121.5 . . ?
C9 C10 C11 117.1(4) . . ?
C11 C10 H10 121.5 . . ?
C10 C11 H11 118.5 . . ?
N4 C11 C10 123.1(4) . . ?
N4 C11 H11 118.5 . . ?
N3 C12 H12 116.6 . . ?
N3 C12 N4 126.8(4) . . ?
N4 C12 H12 116.6 . . ?
C14 C13 C18 117.4(3) . . ?
O3 C13 C14 119.1(3) . . ?
O3 C13 C18 123.4(3) . . ?
C13 C14 H14 120.2 . . ?
C15 C14 C13 119.7(4) . . ?
C15 C14 H14 120.2 . . ?
C14 C15 C16 124.8(4) . . ?
C14 C15 F2 116.6(4) . . ?
F2 C15 C16 118.7(4) . . ?
C15 C16 H16 121.8 . . ?
C15 C16 C17 116.3(4) . . ?
C17 C16 H16 121.8 . . ?
C16 C17 H17 118.6 . . ?
C16 C17 C18 122.7(4) . . ?
C18 C17 H17 118.6 . . ?
C13 C18 C19 124.9(3) . . ?
C17 C18 C13 119.0(3) . . ?
C17 C18 C19 115.9(3) . . ?
C18 C19 H19 117.1 . . ?
N5 C19 C18 125.9(3) . . ?
N5 C19 H19 117.1 . . ?
N6 C20 C21 116.6(3) . . ?
N6 C20 O4 127.3(3) . . ?
O4 C20 C21 116.1(3) . . ?
C22 C21 C20 122.7(3) . . ?
N7 C21 C20 115.5(3) . . ?
N7 C21 C22 121.8(3) . . ?
C21 C22 H22 121.8 . . ?
C21 C22 C23 116.3(3) . . ?
C23 C22 H22 121.8 . . ?
C22 C23 H23 118.7 . . ?
N8 C23 C22 122.7(3) . . ?
N8 C23 H23 118.7 . . ?
N7 C24 H24 116.4 . . ?
N8 C24 H24 116.4 . . ?
N8 C24 N7 127.1(4) . . ?
C26 C25 C30 118.1(3) . . ?
O5 C25 C26 119.5(3) . . ?
O5 C25 C30 122.4(3) . . ?
C25 C26 H26 120.2 . . ?
C27 C26 C25 119.5(3) . . ?
C27 C26 H26 120.2 . . ?
C26 C27 C28 124.2(3) . . ?
F3 C27 C26 117.6(3) . . ?
F3 C27 C28 118.3(3) . . ?
C27 C28 H28 121.6 . . ?
C29 C28 C27 116.8(3) . . ?
C29 C28 H28 121.6 . . ?
C28 C29 H29 118.4 . . ?
C28 C29 C30 123.3(3) . . ?
C30 C29 H29 118.4 . . ?
C25 C30 C31 124.2(3) . . ?
C29 C30 C25 118.1(3) . . ?
C29 C30 C31 117.4(3) . . ?
C30 C31 H31 116.5 . . ?
N9 C31 C30 126.9(3) . . ?
N9 C31 H31 116.5 . . ?
N10 C32 C33 116.8(3) . . ?
O6 C32 C33 115.9(3) . . ?
O6 C32 N10 127.2(3) . . ?
C34 C33 C32 124.3(3) . . ?
N11 C33 C32 114.6(3) . . ?
N11 C33 C34 121.1(3) . . ?
C33 C34 H34 121.3 . . ?
C35 C34 C33 117.4(4) . . ?
C35 C34 H34 121.3 . . ?
C34 C35 H35 118.5 . . ?
N12 C35 C34 122.9(4) . . ?
N12 C35 H35 118.5 . . ?
N11 C36 H36 116.1 . . ?
N12 C36 H36 116.1 . . ?
N12 C36 N11 127.8(4) . . ?
C38 C37 C42 116.9(3) . . ?
O7 C37 C38 119.6(4) . . ?
O7 C37 C42 123.5(3) . . ?
C37 C38 H38 120.2 . . ?
C39 C38 C37 119.6(4) . . ?
C39 C38 H38 120.2 . . ?
C40 C39 C38 124.7(4) . . ?
C40 C39 F4 117.9(4) . . ?
F4 C39 C38 117.4(4) . . ?
C39 C40 H40 121.3 . . ?
C39 C40 C41 117.4(4) . . ?
C41 C40 H40 121.3 . . ?
C40 C41 H41 119.3 . . ?
C40 C41 C42 121.3(4) . . ?
C42 C41 H41 119.3 . . ?
C37 C42 C43 125.0(3) . . ?
C41 C42 C37 120.0(4) . . ?
C41 C42 C43 115.0(4) . . ?
C42 C43 H43 116.6 . . ?
N13 C43 C42 126.7(4) . . ?
N13 C43 H43 116.6 . . ?
N14 C44 C45 116.5(3) . . ?
O8 C44 C45 116.7(3) . . ?
O8 C44 N14 126.8(3) . . ?
C46 C45 C44 123.7(4) . . ?
N15 C45 C44 115.8(3) . . ?
N15 C45 C46 120.4(4) . . ?
C45 C46 H46 121.1 . . ?
C47 C46 C45 117.7(5) . . ?
C47 C46 H46 121.1 . . ?
C46 C47 H47 118.7 . . ?
N16 C47 C46 122.6(5) . . ?
N16 C47 H47 118.7 . . ?
N15 C48 H48 116.8 . . ?
N16 C48 H48 116.8 . . ?
N16 C48 N15 126.3(4) . . ?
C50 C49 C54 118.0(3) . . ?
O9 C49 C50 119.3(3) . . ?
O9 C49 C54 122.7(3) . . ?
C49 C50 H50 120.8 . . ?
C51 C50 C49 118.5(4) . . ?
C51 C50 H50 120.8 . . ?
C52 C51 C50 124.8(4) . . ?
C52 C51 F5 118.2(4) . . ?
F5 C51 C50 117.0(4) . . ?
C51 C52 H52 121.4 . . ?
C51 C52 C53 117.3(4) . . ?
C53 C52 H52 121.4 . . ?
C52 C53 H53 119.2 . . ?
C52 C53 C54 121.5(4) . . ?
C54 C53 H53 119.2 . . ?
C49 C54 C55 124.1(3) . . ?
C53 C54 C49 119.8(4) . . ?
C53 C54 C55 116.0(4) . . ?
C54 C55 H55 116.8 . . ?
N17 C55 C54 126.3(3) . . ?
N17 C55 H55 116.8 . . ?
C58 C57 C2AA 124.1(3) . . ?
N19 C57 C58 120.9(3) . . ?
N19 C57 C2AA 115.1(3) . . ?
C57 C58 H58 121.3 . . ?
C59 C58 C57 117.5(3) . . ?
C59 C58 H58 121.3 . . ?
C58 C59 H59 118.4 . . ?
N20 C59 C58 123.2(4) . . ?
N20 C59 H59 118.4 . . ?
N19 C60 H60 116.0 . . ?
N20 C60 H60 116.0 . . ?
N20 C60 N19 127.9(3) . . ?
C66 C61 C62 118.1(3) . . ?
O11 C61 C62 119.0(3) . . ?
O11 C61 C66 122.8(3) . . ?
C61 C62 H62 120.6 . . ?
C63 C62 C61 118.9(4) . . ?
C63 C62 H62 120.6 . . ?
C62 C63 C64 124.3(4) . . ?
F6 C63 C62 116.7(4) . . ?
F6 C63 C64 118.9(3) . . ?
C63 C64 H64 121.7 . . ?
C65 C64 C63 116.6(3) . . ?
C65 C64 H64 121.7 . . ?
C64 C65 H65 118.5 . . ?
C64 C65 C66 123.1(4) . . ?
C66 C65 H65 118.5 . . ?
C61 C66 C67 123.7(3) . . ?
C65 C66 C61 119.0(3) . . ?
C65 C66 C67 117.3(3) . . ?
C66 C67 H67 116.6 . . ?
N21 C67 C66 126.8(3) . . ?
N21 C67 H67 116.6 . . ?
N22 C68 C69 116.4(3) . . ?
N22 C68 O12 126.8(3) . . ?
O12 C68 C69 116.8(3) . . ?
C70 C69 C68 124.6(3) . . ?
N23 C69 C68 115.4(3) . . ?
N23 C69 C70 120.0(4) . . ?
C69 C70 H70 121.1 . . ?
C69 C70 C71 117.8(4) . . ?
C71 C70 H70 121.1 . . ?
C70 C71 H71 118.5 . . ?
N24 C71 C70 123.0(4) . . ?
N24 C71 H71 118.5 . . ?
N23 C72 H72 116.2 . . ?
N24 C72 H72 116.2 . . ?
N24 C72 N23 127.6(4) . . ?
C74 C73 C78 117.7(3) . . ?
O13 C73 C74 119.6(3) . . ?
O13 C73 C78 122.8(3) . . ?
C73 C74 H74 120.3 . . ?
C75 C74 C73 119.5(3) . . ?
C75 C74 H74 120.3 . . ?
C74 C75 C76 124.0(3) . . ?
F7 C75 C74 118.1(4) . . ?
F7 C75 C76 118.0(4) . . ?
C75 C76 H76 121.6 . . ?
C77 C76 C75 116.8(4) . . ?
C77 C76 H76 121.6 . . ?
C76 C77 H77 118.8 . . ?
C76 C77 C78 122.5(4) . . ?
C78 C77 H77 118.8 . . ?
C73 C78 C79 123.6(3) . . ?
C77 C78 C73 119.5(3) . . ?
C77 C78 C79 116.8(3) . . ?
C78 C79 H79 116.9 . . ?
N25 C79 C78 126.2(3) . . ?
N25 C79 H79 116.9 . . ?
N26 C80 C81 116.2(3) . . ?
N26 C80 O14 126.8(3) . . ?
O14 C80 C81 117.0(3) . . ?
C82 C81 C80 122.9(3) . . ?
N27 C81 C80 114.5(3) . . ?
N27 C81 C82 122.6(3) . . ?
C81 C82 H82 121.5 . . ?
C81 C82 C83 117.1(3) . . ?
C83 C82 H82 121.5 . . ?
C82 C83 H83 119.1 . . ?
N28 C83 C82 121.8(3) . . ?
N28 C83 H83 119.1 . . ?
N27 C84 H84 116.4 . . ?
N28 C84 H84 116.4 . . ?
N28 C84 N27 127.2(3) . . ?
C86 C85 C90 117.9(3) . . ?
O15 C85 C86 119.0(3) . . ?
O15 C85 C90 123.1(3) . . ?
C85 C86 H86 120.2 . . ?
C87 C86 C85 119.6(3) . . ?
C87 C86 H86 120.2 . . ?
C86 C87 C88 124.0(3) . . ?
F8 C87 C86 117.6(3) . . ?
F8 C87 C88 118.4(3) . . ?
C87 C88 H88 121.5 . . ?
C89 C88 C87 116.9(3) . . ?
C89 C88 H88 121.5 . . ?
C88 C89 H89 118.6 . . ?
C88 C89 C90 122.8(3) . . ?
C90 C89 H89 118.6 . . ?
C85 C90 C91 124.9(3) . . ?
C89 C90 C85 118.8(3) . . ?
C89 C90 C91 116.3(3) . . ?
C90 C91 H91 116.7 . . ?
N29 C91 C90 126.6(3) . . ?
N29 C91 H91 116.7 . . ?
N30 C92 C93 116.9(3) . . ?
O16 C92 C93 116.0(3) . . ?
O16 C92 N30 127.1(3) . . ?
C94 C93 C92 123.4(3) . . ?
N31 C93 C92 115.1(3) . . ?
N31 C93 C94 121.5(3) . . ?
C93 C94 H94 121.6 . . ?
C95 C94 C93 116.8(4) . . ?
C95 C94 H94 121.6 . . ?
C94 C95 H95 118.5 . . ?
N32 C95 C94 123.1(4) . . ?
N32 C95 H95 118.5 . . ?
N31 C96 H96 116.7 . . ?
N32 C96 H96 116.7 . . ?
N32 C96 N31 126.6(4) . . ?
O26 C97 Gd3 60.64(15) . . ?
O27 C97 Gd3 54.74(14) . . ?
O27 C97 O26 114.7(3) . . ?
O28 C97 Gd3 172.2(2) . . ?
O28 C97 O26 122.3(3) . . ?
O28 C97 O27 123.0(3) . . ?
O23 C98 Gd5 61.99(15) . . ?
O23 C98 O24 113.5(3) . . ?
O24 C98 Gd5 53.38(15) . . ?
O25 C98 Gd5 165.8(2) . . ?
O25 C98 O23 123.3(3) . . ?
O25 C98 O24 123.2(3) . . ?
O20 C99 Gd7 59.86(16) . . ?
O20 C99 O21 114.4(3) . . ?
O21 C99 Gd7 55.47(16) . . ?
O22 C99 Gd7 170.5(2) . . ?
O22 C99 O20 122.5(3) . . ?
O22 C99 O21 123.1(3) . . ?
O17 C100 Gd1 62.25(16) . . ?
O17 C100 O18 114.5(3) . . ?
O18 C100 Gd1 53.90(15) . . ?
O19 C100 Gd1 168.4(2) . . ?
O19 C100 O17 122.7(3) . . ?
O19 C100 O18 122.7(3) . . ?
H10A C103 H10B 109.5 . . ?
H10A C103 H10C 109.5 . . ?
H10B C103 H10C 109.5 . . ?
O30 C103 H10A 109.5 . . ?
O30 C103 H10B 109.5 . . ?
O30 C103 H10C 109.5 . . ?
H10D C104 H10E 109.5 . . ?
H10D C104 H10F 109.5 . . ?
H10E C104 H10F 109.5 . . ?
O31 C104 H10D 109.5 . . ?
O31 C104 H10E 109.5 . . ?
O31 C104 H10F 109.5 . . ?
C100 Gd1 Gd2 56.12(6) . . ?
N1 Gd1 C100 148.78(9) . . ?
N1 Gd1 Gd2 95.80(6) . . ?
N1 Gd1 N31 71.36(9) . . ?
N1 Gd1 O17 129.92(8) . . ?
N31 Gd1 C100 137.23(9) . . ?
N31 Gd1 Gd2 135.09(7) . . ?
O2 Gd1 C100 89.37(8) . . ?
O2 Gd1 Gd2 33.38(5) . . ?
O2 Gd1 N1 62.86(8) . . ?
O2 Gd1 N31 113.50(8) . . ?
O2 Gd1 O16 159.27(8) . . ?
O2 Gd1 O17 67.07(7) . . ?
O2 Gd1 O28 71.91(8) . . ?
O2 Gd1 O29 70.48(8) . . ?
O2 Gd1 O29W 70.48(8) . . ?
O16 Gd1 C100 84.45(8) . . ?
O16 Gd1 Gd2 135.01(5) . . ?
O16 Gd1 N1 126.55(8) . . ?
O16 Gd1 N31 61.17(8) . . ?
O16 Gd1 O17 101.18(7) . . ?
O16 Gd1 O29 89.39(8) . . ?
O16 Gd1 O29W 89.39(8) . . ?
O17 Gd1 C100 26.08(8) . . ?
O17 Gd1 Gd2 34.37(5) . . ?
O17 Gd1 N31 133.21(9) . . ?
O18 Gd1 C100 25.85(8) . . ?
O18 Gd1 Gd2 81.52(5) . . ?
O18 Gd1 N1 160.06(9) . . ?
O18 Gd1 N31 123.97(8) . . ?
O18 Gd1 O2 114.28(7) . . ?
O18 Gd1 O16 63.68(7) . . ?
O18 Gd1 O17 51.44(8) . . ?
O18 Gd1 O28 78.32(8) . . ?
O18 Gd1 O29 101.27(9) . . ?
O18 Gd1 O29W 101.27(9) . . ?
O28 Gd1 C100 75.29(8) . . ?
O28 Gd1 Gd2 69.18(5) . . ?
O28 Gd1 N1 82.26(9) . . ?
O28 Gd1 N31 144.68(9) . . ?
O28 Gd1 O16 124.95(8) . . ?
O28 Gd1 O17 81.85(7) . . ?
O28 Gd1 O29 138.23(8) . . ?
O28 Gd1 O29W 138.23(8) . . ?
O29 Gd1 C100 86.73(9) . . ?
O29 Gd1 Gd2 69.48(6) . . ?
O29 Gd1 N1 96.18(10) . . ?
O29 Gd1 N31 69.48(9) . . ?
O29 Gd1 O17 67.27(8) . . ?
O29W Gd1 C100 86.73(9) . . ?
O29W Gd1 Gd2 69.48(6) . . ?
O29W Gd1 N1 96.18(10) . . ?
O29W Gd1 N31 69.48(9) . . ?
O29W Gd1 O17 67.27(8) . . ?
O46 Gd1 C100 119.98(9) . . ?
O46 Gd1 Gd2 142.62(6) . . ?
O46 Gd1 N1 72.65(9) . . ?
O46 Gd1 N31 75.92(9) . . ?
O46 Gd1 O2 126.41(8) . . ?
O46 Gd1 O16 73.27(8) . . ?
O46 Gd1 O17 144.39(8) . . ?
O46 Gd1 O18 97.48(9) . . ?
O46 Gd1 O28 74.02(8) . . ?
O46 Gd1 O29 145.40(8) . . ?
O46 Gd1 O29W 145.40(8) . . ?
Gd1 Gd2 Gd3 100.451(5) . . ?
N3 Gd2 Gd1 96.85(6) . . ?
N3 Gd2 Gd3 103.34(6) . . ?
N5 Gd2 Gd1 161.65(6) . . ?
N5 Gd2 Gd3 97.66(6) . . ?
N5 Gd2 N3 75.99(9) . . ?
O1W Gd2 Gd1 110.15(5) . . ?
O1W Gd2 Gd3 70.28(5) . . ?
O1W Gd2 N3 152.91(8) . . ?
O1W Gd2 N5 78.81(8) . . ?
O2 Gd2 Gd1 34.28(6) . . ?
O2 Gd2 Gd3 101.32(6) . . ?
O2 Gd2 N3 63.14(8) . . ?
O2 Gd2 N5 137.80(8) . . ?
O2 Gd2 O1W 143.20(8) . . ?
O2 Gd2 O4 114.89(8) . . ?
O2 Gd2 O27 77.47(8) . . ?
O3 Gd2 Gd1 86.65(6) . . ?
O3 Gd2 Gd3 172.37(7) . . ?
O3 Gd2 N3 78.36(9) . . ?
O3 Gd2 N5 75.42(9) . . ?
O3 Gd2 O1W 104.77(9) . . ?
O3 Gd2 O2 86.12(9) . . ?
O3 Gd2 O4 139.20(8) . . ?
O3 Gd2 O17 79.15(9) . . ?
O3 Gd2 O27 152.04(8) . . ?
O4 Gd2 Gd1 130.75(5) . . ?
O4 Gd2 Gd3 35.48(5) . . ?
O4 Gd2 N3 81.05(8) . . ?
O4 Gd2 N5 65.56(8) . . ?
O4 Gd2 O1W 79.62(7) . . ?
O4 Gd2 O27 68.75(7) . . ?
O17 Gd2 Gd1 38.75(6) . . ?
O17 Gd2 Gd3 104.62(6) . . ?
O17 Gd2 N3 130.88(8) . . ?
O17 Gd2 N5 137.47(9) . . ?
O17 Gd2 O1W 75.43(7) . . ?
O17 Gd2 O2 72.29(8) . . ?
O17 Gd2 O4 139.06(8) . . ?
O17 Gd2 O27 74.38(8) . . ?
O27 Gd2 Gd1 67.05(5) . . ?
O27 Gd2 Gd3 34.08(5) . . ?
O27 Gd2 N3 112.78(9) . . ?
O27 Gd2 N5 131.28(8) . . ?
O27 Gd2 O1W 77.26(8) . . ?
C97 Gd3 Gd4 57.13(6) . . ?
N7 Gd3 C97 141.57(8) . . ?
N7 Gd3 Gd4 133.88(6) . . ?
N9 Gd3 C97 145.99(9) . . ?
N9 Gd3 N7 71.69(9) . . ?
N9 Gd3 O26 129.88(8) . . ?
N9 Gd3 Gd4 96.33(6) . . ?
O4 Gd3 C97 84.82(8) . . ?
O4 Gd3 N7 62.18(7) . . ?
O4 Gd3 N9 127.91(8) . . ?
O4 Gd3 O26 101.21(7) . . ?
O4 Gd3 O32 81.39(8) . . ?
O4 Gd3 O32W 81.39(8) . . ?
O4 Gd3 Gd4 132.86(5) . . ?
O5 Gd3 C97 115.45(8) . . ?
O5 Gd3 N7 75.57(8) . . ?
O5 Gd3 N9 72.58(8) . . ?
O5 Gd3 O4 73.69(7) . . ?
O5 Gd3 O6 132.28(8) . . ?
O5 Gd3 O25 74.49(7) . . ?
O5 Gd3 O26 140.08(7) . . ?
O5 Gd3 O27 92.13(8) . . ?
O5 Gd3 O32 145.15(8) . . ?
O5 Gd3 O32W 145.15(8) . . ?
O5 Gd3 Gd4 144.64(6) . . ?
O6 Gd3 C97 91.72(8) . . ?
O6 Gd3 N7 107.59(8) . . ?
O6 Gd3 N9 64.28(8) . . ?
O6 Gd3 O4 151.24(8) . . ?
O6 Gd3 O25 74.64(8) . . ?
O6 Gd3 O26 67.55(7) . . ?
O6 Gd3 O27 116.84(7) . . ?
O6 Gd3 O32 69.87(8) . . ?
O6 Gd3 O32W 69.87(8) . . ?
O6 Gd3 Gd4 34.60(5) . . ?
O25 Gd3 C97 77.08(8) . . ?
O25 Gd3 N7 139.39(8) . . ?
O25 Gd3 N9 73.57(8) . . ?
O25 Gd3 O4 131.59(7) . . ?
O25 Gd3 O26 81.39(7) . . ?
O25 Gd3 O32 139.73(8) . . ?
O25 Gd3 O32W 139.73(8) . . ?
O25 Gd3 Gd4 70.16(5) . . ?
O26 Gd3 C97 26.36(8) . . ?
O26 Gd3 N7 138.05(8) . . ?
O26 Gd3 Gd4 33.73(5) . . ?
O27 Gd3 C97 25.85(8) . . ?
O27 Gd3 N7 128.24(8) . . ?
O27 Gd3 N9 151.88(8) . . ?
O27 Gd3 O4 66.10(7) . . ?
O27 Gd3 O25 79.71(7) . . ?
O27 Gd3 O26 52.01(7) . . ?
O27 Gd3 O32 99.72(8) . . ?
O27 Gd3 O32W 99.72(8) . . ?
O27 Gd3 Gd4 82.49(5) . . ?
O32 Gd3 C97 85.47(9) . . ?
O32 Gd3 N7 71.34(8) . . ?
O32 Gd3 N9 106.26(9) . . ?
O32 Gd3 O26 68.04(8) . . ?
O32 Gd3 Gd4 69.87(6) . . ?
O32W Gd3 C97 85.47(9) . . ?
O32W Gd3 N7 71.34(8) . . ?
O32W Gd3 N9 106.26(9) . . ?
O32W Gd3 O26 68.04(8) . . ?
O32W Gd3 Gd4 69.87(6) . . ?
C98 Gd5 Gd6 55.35(6) . . ?
C98 Gd5 Gd4 56.69(6) . . ?
N15 Gd5 C98 143.59(9) . . ?
N15 Gd5 Gd6 139.79(7) . . ?
N15 Gd5 Gd4 95.66(7) . . ?
N17 Gd5 C98 143.23(9) . . ?
N17 Gd5 Gd6 93.83(6) . . ?
N17 Gd5 N15 72.61(9) . . ?
N17 Gd5 O23 126.32(8) . . ?
N17 Gd5 Gd4 149.32(6) . . ?
O8 Gd5 C98 86.45(8) . . ?
O8 Gd5 Gd6 136.34(5) . . ?
O8 Gd5 N15 61.98(9) . . ?
O8 Gd5 N17 128.73(8) . . ?
O8 Gd5 O23 104.50(7) . . ?
O8 Gd5 Gd4 33.94(5) . . ?
O9 Gd5 C98 118.08(8) . . ?
O9 Gd5 Gd6 141.04(6) . . ?
O9 Gd5 N15 71.39(9) . . ?
O9 Gd5 N17 71.65(8) . . ?
O9 Gd5 O8 72.35(8) . . ?
O9 Gd5 O10 129.70(8) . . ?
O9 Gd5 O22 72.26(8) . . ?
O9 Gd5 O23 141.69(7) . . ?
O9 Gd5 O24 97.01(8) . . ?
O9 Gd5 O31 138.49(9) . . ?
O9 Gd5 Gd4 77.76(6) . . ?
O10 Gd5 C98 88.73(8) . . ?
O10 Gd5 Gd6 33.39(5) . . ?
O10 Gd5 N15 112.54(9) . . ?
O10 Gd5 N17 63.28(8) . . ?
O10 Gd5 O8 156.25(7) . . ?
O10 Gd5 O23 64.71(7) . . ?
O10 Gd5 Gd4 145.00(5) . . ?
O22 Gd5 C98 74.37(8) . . ?
O22 Gd5 Gd6 69.14(5) . . ?
O22 Gd5 N15 137.66(9) . . ?
O22 Gd5 N17 75.94(9) . . ?
O22 Gd5 O8 124.47(8) . . ?
O22 Gd5 O10 76.13(8) . . ?
O22 Gd5 O23 79.84(7) . . ?
O22 Gd5 O31 149.18(8) . . ?
O22 Gd5 Gd4 97.19(6) . . ?
O23 Gd5 C98 26.25(8) . . ?
O23 Gd5 Gd6 32.52(5) . . ?
O23 Gd5 N15 142.23(8) . . ?
O23 Gd5 Gd4 80.32(5) . . ?
O24 Gd5 C98 25.91(8) . . ?
O24 Gd5 Gd6 81.11(5) . . ?
O24 Gd5 N15 125.90(9) . . ?
O24 Gd5 N17 155.03(9) . . ?
O24 Gd5 O8 64.15(7) . . ?
O24 Gd5 O10 114.49(7) . . ?
O24 Gd5 O22 79.43(8) . . ?
O24 Gd5 O23 51.55(7) . . ?
O24 Gd5 O31 95.14(9) . . ?
O24 Gd5 Gd4 31.64(5) . . ?
O31 Gd5 C98 87.51(9) . . ?
O31 Gd5 Gd6 80.06(7) . . ?
O31 Gd5 N15 69.35(9) . . ?
O31 Gd5 N17 108.13(10) . . ?
O31 Gd5 O8 77.77(9) . . ?
O31 Gd5 O10 78.80(9) . . ?
O31 Gd5 O23 73.37(8) . . ?
O31 Gd5 Gd4 93.11(8) . . ?
Gd4 Gd5 Gd6 111.879(5) . . ?
Gd7 Gd6 Gd5 97.140(4) . . ?
N19 Gd6 Gd5 96.23(6) . . ?
N19 Gd6 Gd7 97.86(6) . . ?
N21 Gd6 Gd5 167.65(6) . . ?
N21 Gd6 Gd7 94.63(6) . . ?
N21 Gd6 N19 78.39(9) . . ?
O2W Gd6 Gd5 108.32(5) . . ?
O2W Gd6 Gd7 68.53(5) . . ?
O2W Gd6 N19 152.93(8) . . ?
O2W Gd6 N21 79.53(8) . . ?
O2W Gd6 O10 140.99(7) . . ?
O10 Gd6 Gd5 33.30(5) . . ?
O10 Gd6 Gd7 102.01(5) . . ?
O10 Gd6 N19 62.97(8) . . ?
O10 Gd6 N21 139.45(8) . . ?
O11 Gd6 Gd5 96.50(6) . . ?
O11 Gd6 Gd7 165.43(6) . . ?
O11 Gd6 N19 85.71(9) . . ?
O11 Gd6 N21 72.16(9) . . ?
O11 Gd6 O2W 102.20(8) . . ?
O11 Gd6 O10 92.21(8) . . ?
O11 Gd6 O12 134.85(8) . . ?
O11 Gd6 O21 159.14(8) . . ?
O11 Gd6 O23 86.63(8) . . ?
O12 Gd6 Gd5 126.30(5) . . ?
O12 Gd6 Gd7 34.63(5) . . ?
O12 Gd6 N19 76.90(8) . . ?
O12 Gd6 N21 63.71(8) . . ?
O12 Gd6 O2W 79.39(7) . . ?
O12 Gd6 O10 114.99(7) . . ?
O21 Gd6 Gd5 64.94(5) . . ?
O21 Gd6 Gd7 32.54(5) . . ?
O21 Gd6 N19 104.92(8) . . ?
O21 Gd6 N21 127.05(8) . . ?
O21 Gd6 O2W 76.58(7) . . ?
O21 Gd6 O10 77.40(8) . . ?
O21 Gd6 O12 65.83(7) . . ?
O23 Gd6 Gd5 36.23(5) . . ?
O23 Gd6 Gd7 101.47(5) . . ?
O23 Gd6 N19 130.16(8) . . ?
O23 Gd6 N21 143.70(8) . . ?
O23 Gd6 O2W 76.56(7) . . ?
O23 Gd6 O10 68.23(7) . . ?
O23 Gd6 O12 135.78(7) . . ?
O23 Gd6 O21 72.76(7) . . ?
C99 Gd7 Gd6 56.79(6) . . ?
C99 Gd7 Gd8 58.05(6) . . ?
Gd8 Gd7 Gd6 114.142(5) . . ?
N23 Gd7 C99 140.57(9) . . ?
N23 Gd7 Gd6 96.26(6) . . ?
N23 Gd7 Gd8 130.21(6) . . ?
N25 Gd7 C99 146.76(8) . . ?
N25 Gd7 Gd6 147.48(6) . . ?
N25 Gd7 Gd8 95.89(6) . . ?
N25 Gd7 N23 71.29(9) . . ?
N25 Gd7 O30 109.39(8) . . ?
O12 Gd7 C99 85.18(8) . . ?
O12 Gd7 Gd6 33.45(5) . . ?
O12 Gd7 Gd8 133.96(5) . . ?
O12 Gd7 N23 62.94(8) . . ?
O12 Gd7 N25 126.90(8) . . ?
O12 Gd7 O20 102.74(7) . . ?
O12 Gd7 O30 79.58(7) . . ?
O13 Gd7 C99 117.50(8) . . ?
O13 Gd7 Gd6 76.30(6) . . ?
O13 Gd7 Gd8 146.40(6) . . ?
O13 Gd7 N23 76.41(8) . . ?
O13 Gd7 N25 71.63(8) . . ?
O13 Gd7 O12 72.73(8) . . ?
O13 Gd7 O14 131.97(8) . . ?
O13 Gd7 O19 76.11(7) . . ?
O13 Gd7 O20 141.78(7) . . ?
O13 Gd7 O21 94.33(8) . . ?
O13 Gd7 O30 143.70(8) . . ?
O14 Gd7 C99 92.76(8) . . ?
O14 Gd7 Gd6 148.16(5) . . ?
O14 Gd7 Gd8 34.71(5) . . ?
O14 Gd7 N23 104.10(8) . . ?
O14 Gd7 N25 63.78(8) . . ?
O14 Gd7 O12 151.06(7) . . ?
O14 Gd7 O19 75.05(7) . . ?
O14 Gd7 O20 67.88(7) . . ?
O14 Gd7 O21 119.02(7) . . ?
O14 Gd7 O30 71.55(7) . . ?
O19 Gd7 C99 77.95(8) . . ?
O19 Gd7 Gd6 104.06(5) . . ?
O19 Gd7 Gd8 70.40(5) . . ?
O19 Gd7 N23 140.56(8) . . ?
O19 Gd7 N25 73.51(8) . . ?
O19 Gd7 O12 132.06(7) . . ?
O19 Gd7 O20 80.69(7) . . ?
O19 Gd7 O30 139.99(7) . . ?
O20 Gd7 C99 26.43(7) . . ?
O20 Gd7 Gd6 80.48(5) . . ?
O20 Gd7 Gd8 33.82(5) . . ?
O20 Gd7 N23 136.58(8) . . ?
O20 Gd7 N25 129.40(8) . . ?
O20 Gd7 O30 66.80(7) . . ?
O21 Gd7 C99 26.49(8) . . ?
O21 Gd7 Gd6 32.16(5) . . ?
O21 Gd7 Gd8 84.38(5) . . ?
O21 Gd7 N23 126.83(8) . . ?
O21 Gd7 N25 154.83(8) . . ?
O21 Gd7 O12 64.31(7) . . ?
O21 Gd7 O19 83.01(8) . . ?
O21 Gd7 O20 52.61(7) . . ?
O21 Gd7 O30 94.35(8) . . ?
O30 Gd7 C99 82.26(8) . . ?
O30 Gd7 Gd6 93.27(5) . . ?
O30 Gd7 Gd8 69.61(5) . . ?
O30 Gd7 N23 70.22(8) . . ?
Gd7 Gd8 Gd1 99.476(4) . . ?
N27 Gd8 Gd1 96.08(6) . . ?
N27 Gd8 Gd7 97.35(6) . . ?
N29 Gd8 Gd1 97.76(7) . . ?
N29 Gd8 Gd7 162.02(7) . . ?
N29 Gd8 N27 75.69(9) . . ?
O4W Gd8 Gd1 68.01(6) . . ?
O4W Gd8 Gd7 109.08(5) . . ?
O4W Gd8 N27 150.77(8) . . ?
O4W Gd8 N29 82.19(9) . . ?
O14 Gd8 Gd1 103.72(5) . . ?
O14 Gd8 Gd7 34.53(5) . . ?
O14 Gd8 N27 62.87(8) . . ?
O14 Gd8 N29 134.71(8) . . ?
O14 Gd8 O4W 142.88(7) . . ?
O15 Gd8 Gd1 169.01(6) . . ?
O15 Gd8 Gd7 88.68(5) . . ?
O15 Gd8 N27 90.11(9) . . ?
O15 Gd8 N29 74.94(8) . . ?
O15 Gd8 O4W 102.44(8) . . ?
O15 Gd8 O14 87.18(8) . . ?
O15 Gd8 O16 139.84(7) . . ?
O15 Gd8 O18 153.81(8) . . ?
O15 Gd8 O20 81.96(8) . . ?
O16 Gd8 Gd1 35.12(5) . . ?
O16 Gd8 Gd7 129.86(5) . . ?
O16 Gd8 N27 75.86(8) . . ?
O16 Gd8 N29 65.22(8) . . ?
O16 Gd8 O4W 77.65(8) . . ?
O16 Gd8 O14 117.24(8) . . ?
O18 Gd8 Gd1 32.82(5) . . ?
O18 Gd8 Gd7 66.70(5) . . ?
O18 Gd8 N27 101.37(9) . . ?
O18 Gd8 N29 130.56(9) . . ?
O18 Gd8 O4W 78.78(9) . . ?
O18 Gd8 O14 77.56(8) . . ?
O18 Gd8 O16 66.29(7) . . ?
O20 Gd8 Gd1 100.16(6) . . ?
O20 Gd8 Gd7 36.70(6) . . ?
O20 Gd8 N27 133.06(8) . . ?
O20 Gd8 N29 143.35(9) . . ?
O20 Gd8 O4W 75.40(8) . . ?
O20 Gd8 O14 70.55(7) . . ?
O20 Gd8 O16 134.52(7) . . ?
O20 Gd8 O18 72.97(8) . . ?
C7 N1 Gd1 129.6(3) . . ?
C7 N1 N2 112.9(3) . . ?
N2 N1 Gd1 117.5(2) . . ?
C8 N2 N1 111.4(3) . . ?
C9 N3 Gd2 115.9(2) . . ?
C12 N3 C9 116.7(3) . . ?
C12 N3 Gd2 127.0(2) . . ?
C11 N4 C12 115.2(3) . . ?
C19 N5 Gd2 130.4(2) . . ?
C19 N5 N6 112.0(3) . . ?
N6 N5 Gd2 117.54(19) . . ?
C20 N6 N5 111.0(3) . . ?
C21 N7 Gd3 116.00(19) . . ?
C24 N7 C21 116.2(3) . . ?
C24 N7 Gd3 127.4(2) . . ?
C24 N8 C23 115.8(3) . . ?
C31 N9 Gd3 130.1(2) . . ?
C31 N9 N10 112.1(3) . . ?
N10 N9 Gd3 117.66(18) . . ?
C32 N10 N9 111.0(3) . . ?
C33 N11 Gd4 118.1(2) . . ?
C36 N11 C33 115.6(3) . . ?
C36 N11 Gd4 126.3(2) . . ?
C36 N12 C35 115.1(4) . . ?
C43 N13 N14 111.9(3) . . ?
C43 N13 Gd4 129.7(3) . . ?
N14 N13 Gd4 118.1(2) . . ?
C44 N14 N13 111.0(3) . . ?
C45 N15 Gd5 115.5(2) . . ?
C48 N15 C45 116.9(3) . . ?
C48 N15 Gd5 126.4(3) . . ?
C48 N16 C47 115.7(4) . . ?
C55 N17 Gd5 130.1(2) . . ?
C55 N17 N18 111.7(3) . . ?
N18 N17 Gd5 118.23(19) . . ?
C2AA N18 N17 111.6(3) . . ?
C57 N19 Gd6 117.6(2) . . ?
C60 N19 C57 115.8(3) . . ?
C60 N19 Gd6 126.1(2) . . ?
C60 N20 C59 114.7(3) . . ?
C67 N21 Gd6 130.2(2) . . ?
C67 N21 N22 111.6(3) . . ?
N22 N21 Gd6 118.18(17) . . ?
C68 N22 N21 111.3(3) . . ?
C69 N23 Gd7 116.0(2) . . ?
C72 N23 C69 116.9(3) . . ?
C72 N23 Gd7 126.0(2) . . ?
C72 N24 C71 114.7(4) . . ?
C79 N25 Gd7 130.1(2) . . ?
C79 N25 N26 111.4(3) . . ?
N26 N25 Gd7 118.46(19) . . ?
C80 N26 N25 111.1(3) . . ?
C81 N27 Gd8 115.62(19) . . ?
C84 N27 C81 114.6(3) . . ?
C84 N27 Gd8 129.1(2) . . ?
C84 N28 C83 116.6(3) . . ?
C91 N29 Gd8 130.0(2) . . ?
C91 N29 N30 112.0(3) . . ?
N30 N29 Gd8 117.68(19) . . ?
C92 N30 N29 111.2(3) . . ?
C93 N31 Gd1 116.7(2) . . ?
C96 N31 C93 116.5(3) . . ?
C96 N31 Gd1 126.3(2) . . ?
C95 N32 C96 115.5(3) . . ?
Gd2 O1W H1WA 114.9 . . ?
Gd2 O1W H1WB 113.4 . . ?
H1WA O1W H1WB 100.1 . . ?
C8 O2 Gd1 118.6(2) . . ?
C8 O2 Gd2 128.7(2) . . ?
Gd2 O2 Gd1 112.34(9) . . ?
Gd6 O2W H2WA 110.2 . . ?
Gd6 O2W H2WB 110.2 . . ?
H2WA O2W H2WB 103.8 . . ?
C13 O3 Gd2 139.2(2) . . ?
H3WA O3W H3WB 103.9 . . ?
Gd4 O3W H3WA 109.9 . . ?
Gd4 O3W H3WB 109.8 . . ?
C20 O4 Gd2 117.91(19) . . ?
C20 O4 Gd3 121.39(18) . . ?
Gd2 O4 Gd3 110.86(8) . . ?
Gd8 O4W H4WA 111.7 . . ?
Gd8 O4W H4WB 111.6 . . ?
H4WA O4W H4WB 102.5 . . ?
C25 O5 Gd3 139.2(2) . . ?
C32 O6 Gd3 119.4(2) . . ?
C32 O6 Gd4 125.8(2) . . ?
Gd3 O6 Gd4 111.56(8) . . ?
C37 O7 Gd4 139.6(2) . . ?
C44 O8 Gd5 122.9(2) . . ?
C44 O8 Gd4 118.2(2) . . ?
Gd4 O8 Gd5 110.70(9) . . ?
C49 O9 Gd5 137.6(2) . . ?
Gd5 O10 Gd6 113.31(8) . . ?
C2AA O10 Gd5 119.24(19) . . ?
C2AA O10 Gd6 123.9(2) . . ?
C61 O11 Gd6 143.9(2) . . ?
C68 O12 Gd6 119.67(19) . . ?
C68 O12 Gd7 119.0(2) . . ?
Gd6 O12 Gd7 111.92(8) . . ?
C73 O13 Gd7 135.4(2) . . ?
C80 O14 Gd7 119.88(18) . . ?
C80 O14 Gd8 124.18(19) . . ?
Gd7 O14 Gd8 110.76(9) . . ?
C85 O15 Gd8 140.2(2) . . ?
C92 O16 Gd1 123.2(2) . . ?
C92 O16 Gd8 118.6(2) . . ?
Gd8 O16 Gd1 111.57(8) . . ?
C100 O17 Gd1 91.68(19) . . ?
C100 O17 Gd2 134.46(19) . . ?
Gd2 O17 Gd1 106.88(8) . . ?
C100 O18 Gd1 100.25(19) . . ?
C100 O18 Gd8 136.9(2) . . ?
Gd8 O18 Gd1 115.23(9) . . ?
C100 O19 Gd7 132.83(19) . . ?
C99 O20 Gd7 93.71(18) . . ?
C99 O20 Gd8 142.6(2) . . ?
Gd8 O20 Gd7 109.48(9) . . ?
C99 O21 Gd6 137.0(2) . . ?
C99 O21 Gd7 98.03(18) . . ?
Gd6 O21 Gd7 115.30(9) . . ?
C99 O22 Gd5 134.71(19) . . ?
C98 O23 Gd5 91.76(17) . . ?
C98 O23 Gd6 136.41(19) . . ?
Gd6 O23 Gd5 111.25(8) . . ?
C98 O24 Gd5 100.71(18) . . ?
C98 O24 Gd4 138.97(19) . . ?
Gd4 O24 Gd5 115.91(9) . . ?
C98 O25 Gd3 132.8(2) . . ?
C97 O26 Gd3 93.00(17) . . ?
C97 O26 Gd4 139.3(2) . . ?
Gd4 O26 Gd3 108.98(8) . . ?
C97 O27 Gd2 131.83(19) . . ?
C97 O27 Gd3 99.41(18) . . ?
Gd2 O27 Gd3 112.71(9) . . ?
C97 O28 Gd1 133.0(2) . . ?
C101 O29 Gd1 122.3(5) . . ?
O29 C101 H10G 109.5 . . ?
O29 C101 H10H 109.5 . . ?
O29 C101 H10I 109.5 . . ?
H10G C101 H10H 109.5 . . ?
H10G C101 H10I 109.5 . . ?
H10H C101 H10I 109.5 . . ?
C103 O30 Gd7 120.21(19) . . ?
C103 O30 H30 103.1(14) . . ?
Gd7 O30 H30 121.7(14) . . ?
C104 O31 Gd5 129.5(3) . . ?
C104 O31 H31A 107.5(14) . . ?
Gd5 O31 H31A 120.2(14) . . ?
C102 O32 Gd3 129.3(4) . . ?
O32 C102 H10J 109.5 . . ?
O32 C102 H10K 109.5 . . ?
O32 C102 H10L 109.5 . . ?
H10J C102 H10K 109.5 . . ?
H10J C102 H10L 109.5 . . ?
H10K C102 H10L 109.5 . . ?
C1 O46 Gd1 136.3(2) . . ?
Gd3 Gd4 Gd5 99.185(5) . . ?
N11 Gd4 Gd3 96.26(6) . . ?
N11 Gd4 Gd5 93.46(7) . . ?
N13 Gd4 Gd3 162.82(7) . . ?
N13 Gd4 Gd5 97.82(7) . . ?
N13 Gd4 N11 80.26(9) . . ?
O3W Gd4 Gd3 109.05(6) . . ?
O3W Gd4 Gd5 68.52(6) . . ?
O3W Gd4 N11 150.63(9) . . ?
O3W Gd4 N13 79.57(9) . . ?
O3W Gd4 O6 142.20(8) . . ?
O6 Gd4 Gd3 33.84(5) . . ?
O6 Gd4 Gd5 103.21(5) . . ?
O6 Gd4 N11 62.58(8) . . ?
O6 Gd4 N13 137.89(9) . . ?
O7 Gd4 Gd3 88.20(6) . . ?
O7 Gd4 Gd5 172.60(6) . . ?
O7 Gd4 N11 86.15(9) . . ?
O7 Gd4 N13 74.82(9) . . ?
O7 Gd4 O3W 108.72(8) . . ?
O7 Gd4 O6 83.18(8) . . ?
O7 Gd4 O8 137.86(8) . . ?
O7 Gd4 O24 154.94(8) . . ?
O7 Gd4 O26 84.53(9) . . ?
O8 Gd4 Gd3 131.33(5) . . ?
O8 Gd4 Gd5 35.35(5) . . ?
O8 Gd4 N11 76.78(9) . . ?
O8 Gd4 N13 64.55(9) . . ?
O8 Gd4 O3W 75.35(8) . . ?
O8 Gd4 O6 120.03(8) . . ?
O24 Gd4 Gd3 66.74(5) . . ?
O24 Gd4 Gd5 32.45(5) . . ?
O24 Gd4 N11 96.18(9) . . ?
O24 Gd4 N13 130.21(9) . . ?
O24 Gd4 O3W 81.00(8) . . ?
O24 Gd4 O6 75.94(8) . . ?
O24 Gd4 O8 66.31(8) . . ?
O26 Gd4 Gd3 37.28(5) . . ?
O26 Gd4 Gd5 101.05(6) . . ?
O26 Gd4 N11 132.72(8) . . ?
O26 Gd4 N13 140.04(9) . . ?
O26 Gd4 O3W 75.20(8) . . ?
O26 Gd4 O6 70.31(7) . . ?
O26 Gd4 O8 134.60(8) . . ?
O26 Gd4 O24 75.57(8) . . ?
N18 C2AA C57 116.6(3) . . ?
O10 C2AA C57 116.2(3) . . ?
O10 C2AA N18 127.1(3) . . ?

loop_
_geom_bond_atom_site_label_1
_geom_bond_atom_site_label_2
_geom_bond_distance
_geom_bond_site_symmetry_2
_geom_bond_publ_flag
C1 C2 1.412(5) . ?
C1 C6 1.419(5) . ?
C1 O46 1.322(4) . ?
C2 H2 0.9500 . ?
C2 C3 1.359(6) . ?
C3 C4 1.383(7) . ?
C3 F1 1.361(5) . ?
C4 H4 0.9500 . ?
C4 C5 1.367(6) . ?
C5 H5 0.9500 . ?
C5 C6 1.422(5) . ?
C6 C7 1.422(6) . ?
C7 H7 0.9500 . ?
C7 N1 1.287(5) . ?
C8 C9 1.473(5) . ?
C8 N2 1.289(4) . ?
C8 O2 1.303(4) . ?
C9 C10 1.381(5) . ?
C9 N3 1.351(5) . ?
C10 H10 0.9500 . ?
C10 C11 1.387(6) . ?
C11 H11 0.9500 . ?
C11 N4 1.332(5) . ?
C12 H12 0.9500 . ?
C12 N3 1.331(5) . ?
C12 N4 1.342(5) . ?
C13 C14 1.412(5) . ?
C13 C18 1.422(5) . ?
C13 O3 1.311(4) . ?
C14 H14 0.9500 . ?
C14 C15 1.358(6) . ?
C15 C16 1.368(6) . ?
C15 F2 1.360(4) . ?
C16 H16 0.9500 . ?
C16 C17 1.376(6) . ?
C17 H17 0.9500 . ?
C17 C18 1.404(5) . ?
C18 C19 1.452(5) . ?
C19 H19 0.9500 . ?
C19 N5 1.289(4) . ?
C20 C21 1.487(4) . ?
C20 N6 1.294(4) . ?
C20 O4 1.303(4) . ?
C21 C22 1.386(5) . ?
C21 N7 1.343(4) . ?
C22 H22 0.9500 . ?
C22 C23 1.389(5) . ?
C23 H23 0.9500 . ?
C23 N8 1.338(5) . ?
C24 H24 0.9500 . ?
C24 N7 1.335(4) . ?
C24 N8 1.319(5) . ?
C25 C26 1.414(5) . ?
C25 C30 1.429(5) . ?
C25 O5 1.311(4) . ?
C26 H26 0.9500 . ?
C26 C27 1.365(5) . ?
C27 C28 1.381(5) . ?
C27 F3 1.362(4) . ?
C28 H28 0.9500 . ?
C28 C29 1.361(5) . ?
C29 H29 0.9500 . ?
C29 C30 1.416(5) . ?
C30 C31 1.434(5) . ?
C31 H31 0.9500 . ?
C31 N9 1.290(4) . ?
C32 C33 1.482(5) . ?
C32 N10 1.300(4) . ?
C32 O6 1.297(4) . ?
C33 C34 1.381(5) . ?
C33 N11 1.349(4) . ?
C34 H34 0.9500 . ?
C34 C35 1.366(6) . ?
C35 H35 0.9500 . ?
C35 N12 1.342(6) . ?
C36 H36 0.9500 . ?
C36 N11 1.338(5) . ?
C36 N12 1.313(5) . ?
C37 C38 1.410(5) . ?
C37 C42 1.417(6) . ?
C37 O7 1.310(4) . ?
C38 H38 0.9500 . ?
C38 C39 1.363(5) . ?
C39 C40 1.352(6) . ?
C39 F4 1.361(5) . ?
C40 H40 0.9500 . ?
C40 C41 1.374(6) . ?
C41 H41 0.9500 . ?
C41 C42 1.409(5) . ?
C42 C43 1.442(5) . ?
C43 H43 0.9500 . ?
C43 N13 1.289(5) . ?
C44 C45 1.484(5) . ?
C44 N14 1.304(5) . ?
C44 O8 1.292(4) . ?
C45 C46 1.376(6) . ?
C45 N15 1.349(5) . ?
C46 H46 0.9500 . ?
C46 C47 1.367(8) . ?
C47 H47 0.9500 . ?
C47 N16 1.330(7) . ?
C48 H48 0.9500 . ?
C48 N15 1.330(5) . ?
C48 N16 1.328(6) . ?
C49 C50 1.406(5) . ?
C49 C54 1.410(5) . ?
C49 O9 1.312(4) . ?
C50 H50 0.9500 . ?
C50 C51 1.380(6) . ?
C51 C52 1.352(7) . ?
C51 F5 1.367(5) . ?
C52 H52 0.9500 . ?
C52 C53 1.372(6) . ?
C53 H53 0.9500 . ?
C53 C54 1.405(5) . ?
C54 C55 1.448(5) . ?
C55 H55 0.9500 . ?
C55 N17 1.292(4) . ?
C57 C58 1.386(5) . ?
C57 N19 1.348(4) . ?
C57 C2AA 1.490(5) . ?
C58 H58 0.9500 . ?
C58 C59 1.362(5) . ?
C59 H59 0.9500 . ?
C59 N20 1.350(5) . ?
C60 H60 0.9500 . ?
C60 N19 1.342(4) . ?
C60 N20 1.313(5) . ?
C61 C62 1.413(5) . ?
C61 C66 1.410(5) . ?
C61 O11 1.313(4) . ?
C62 H62 0.9500 . ?
C62 C63 1.373(5) . ?
C63 C64 1.375(6) . ?
C63 F6 1.358(4) . ?
C64 H64 0.9500 . ?
C64 C65 1.359(5) . ?
C65 H65 0.9500 . ?
C65 C66 1.405(4) . ?
C66 C67 1.431(5) . ?
C67 H67 0.9500 . ?
C67 N21 1.300(4) . ?
C68 C69 1.480(5) . ?
C68 N22 1.295(4) . ?
C68 O12 1.306(4) . ?
C69 C70 1.378(5) . ?
C69 N23 1.341(4) . ?
C70 H70 0.9500 . ?
C70 C71 1.379(6) . ?
C71 H71 0.9500 . ?
C71 N24 1.333(6) . ?
C72 H72 0.9500 . ?
C72 N23 1.339(4) . ?
C72 N24 1.314(5) . ?
C73 C74 1.409(4) . ?
C73 C78 1.415(5) . ?
C73 O13 1.314(4) . ?
C74 H74 0.9500 . ?
C74 C75 1.373(5) . ?
C75 C76 1.374(6) . ?
C75 F7 1.356(4) . ?
C76 H76 0.9500 . ?
C76 C77 1.369(5) . ?
C77 H77 0.9500 . ?
C77 C78 1.401(5) . ?
C78 C79 1.440(5) . ?
C79 H79 0.9500 . ?
C79 N25 1.289(4) . ?
C80 C81 1.495(4) . ?
C80 N26 1.295(4) . ?
C80 O14 1.301(4) . ?
C81 C82 1.374(5) . ?
C81 N27 1.350(4) . ?
C82 H82 0.9500 . ?
C82 C83 1.380(5) . ?
C83 H83 0.9500 . ?
C83 N28 1.336(5) . ?
C84 H84 0.9500 . ?
C84 N27 1.345(4) . ?
C84 N28 1.317(5) . ?
C85 C86 1.403(5) . ?
C85 C90 1.424(4) . ?
C85 O15 1.314(4) . ?
C86 H86 0.9500 . ?
C86 C87 1.371(5) . ?
C87 C88 1.378(5) . ?
C87 F8 1.359(4) . ?
C88 H88 0.9500 . ?
C88 C89 1.359(5) . ?
C89 H89 0.9500 . ?
C89 C90 1.410(5) . ?
C90 C91 1.446(5) . ?
C91 H91 0.9500 . ?
C91 N29 1.285(4) . ?
C92 C93 1.483(5) . ?
C92 N30 1.302(4) . ?
C92 O16 1.296(4) . ?
C93 C94 1.383(5) . ?
C93 N31 1.341(5) . ?
C94 H94 0.9500 . ?
C94 C95 1.378(5) . ?
C95 H95 0.9500 . ?
C95 N32 1.331(5) . ?
C96 H96 0.9500 . ?
C96 N31 1.335(5) . ?
C96 N32 1.335(5) . ?
C97 Gd3 2.912(3) . ?
C97 O26 1.295(4) . ?
C97 O27 1.287(4) . ?
C97 O28 1.256(4) . ?
C98 Gd5 2.922(3) . ?
C98 O23 1.293(4) . ?
C98 O24 1.299(4) . ?
C98 O25 1.251(4) . ?
C99 Gd7 2.884(3) . ?
C99 O20 1.286(4) . ?
C99 O21 1.299(4) . ?
C99 O22 1.250(4) . ?
C100 Gd1 2.922(3) . ?
C100 O17 1.285(4) . ?
C100 O18 1.295(4) . ?
C100 O19 1.263(4) . ?
C103 H10A 0.9800 . ?
C103 H10B 0.9800 . ?
C103 H10C 0.9800 . ?
C103 O30 1.418(4) . ?
C104 H10D 0.9800 . ?
C104 H10E 0.9800 . ?
C104 H10F 0.9800 . ?
C104 O31 1.488(6) . ?
Gd1 Gd2 3.9547(2) . ?
Gd1 N1 2.513(3) . ?
Gd1 N31 2.675(3) . ?
Gd1 O2 2.408(2) . ?
Gd1 O16 2.476(2) . ?
Gd1 O17 2.587(2) . ?
Gd1 O18 2.399(2) . ?
Gd1 O28 2.428(2) . ?
Gd1 O29 2.481(3) . ?
Gd1 O29W 2.481(3) . ?
Gd1 O46 2.279(2) . ?
Gd2 Gd3 3.9679(2) . ?
Gd2 N3 2.662(3) . ?
Gd2 N5 2.461(3) . ?
Gd2 O1W 2.432(2) . ?
Gd2 O2 2.352(2) . ?
Gd2 O3 2.236(2) . ?
Gd2 O4 2.353(2) . ?
Gd2 O17 2.333(2) . ?
Gd2 O27 2.356(2) . ?
Gd3 N7 2.658(3) . ?
Gd3 N9 2.521(3) . ?
Gd3 O4 2.465(2) . ?
Gd3 O5 2.288(2) . ?
Gd3 O6 2.376(2) . ?
Gd3 O25 2.442(2) . ?
Gd3 O26 2.542(2) . ?
Gd3 O27 2.410(2) . ?
Gd3 O32 2.477(3) . ?
Gd3 O32W 2.477(3) . ?
Gd3 Gd4 3.9673(2) . ?
Gd5 Gd6 4.0701(2) . ?
Gd5 N15 2.672(3) . ?
Gd5 N17 2.540(3) . ?
Gd5 O8 2.475(2) . ?
Gd5 O9 2.313(2) . ?
Gd5 O10 2.433(2) . ?
Gd5 O22 2.397(2) . ?
Gd5 O23 2.581(2) . ?
Gd5 O24 2.387(2) . ?
Gd5 O31 2.421(3) . ?
Gd5 Gd4 4.0009(2) . ?
Gd6 Gd7 4.0335(2) . ?
Gd6 N19 2.616(3) . ?
Gd6 N21 2.532(3) . ?
Gd6 O2W 2.422(2) . ?
Gd6 O10 2.439(2) . ?
Gd6 O11 2.218(2) . ?
Gd6 O12 2.396(2) . ?
Gd6 O21 2.375(2) . ?
Gd6 O23 2.348(2) . ?
Gd7 Gd8 3.9424(2) . ?
Gd7 N23 2.610(3) . ?
Gd7 N25 2.521(3) . ?
Gd7 O12 2.471(2) . ?
Gd7 O13 2.307(2) . ?
Gd7 O14 2.390(2) . ?
Gd7 O19 2.418(2) . ?
Gd7 O20 2.499(2) . ?
Gd7 O21 2.399(2) . ?
Gd7 O30 2.545(2) . ?
Gd8 N27 2.666(3) . ?
Gd8 N29 2.479(3) . ?
Gd8 O4W 2.424(2) . ?
Gd8 O14 2.401(2) . ?
Gd8 O15 2.235(2) . ?
Gd8 O16 2.364(2) . ?
Gd8 O18 2.342(2) . ?
Gd8 O20 2.327(2) . ?
N1 N2 1.406(4) . ?
N5 N6 1.418(4) . ?
N9 N10 1.412(4) . ?
N11 Gd4 2.631(3) . ?
N13 N14 1.412(4) . ?
N13 Gd4 2.480(3) . ?
N17 N18 1.414(4) . ?
N18 C2AA 1.294(4) . ?
N21 N22 1.411(4) . ?
N25 N26 1.413(4) . ?
N29 N30 1.414(4) . ?
O1W H1WA 0.9826 . ?
O1W H1WB 0.9769 . ?
O2W H2WA 0.8860 . ?
O2W H2WB 0.8878 . ?
O3W H3WA 0.8816 . ?
O3W H3WB 0.8822 . ?
O3W Gd4 2.421(2) . ?
O4W H4WA 0.9190 . ?
O4W H4WB 0.9182 . ?
O6 Gd4 2.422(2) . ?
O7 Gd4 2.252(2) . ?
O8 Gd4 2.388(2) . ?
O10 C2AA 1.294(4) . ?
O24 Gd4 2.333(2) . ?
O26 Gd4 2.330(2) . ?
O29 C101 1.400(7) . ?
C101 H10G 0.9800 . ?
C101 H10H 0.9800 . ?
C101 H10I 0.9800 . ?
O30 H30 0.885(9) . ?
O31 H31A 0.879(9) . ?
O32 C102 1.402(6) . ?
C102 H10J 0.9800 . ?
C102 H10K 0.9800 . ?
C102 H10L 0.9800 . ?

loop_
_geom_torsion_atom_site_label_1
_geom_torsion_atom_site_label_2
_geom_torsion_atom_site_label_3
_geom_torsion_atom_site_label_4
_geom_torsion
_geom_torsion_site_symmetry_1
_geom_torsion_site_symmetry_2
_geom_torsion_site_symmetry_3
_geom_torsion_site_symmetry_4
_geom_torsion_publ_flag
C1 C2 C3 C4 -1.1(7) . . . . ?
C1 C2 C3 F1 178.9(4) . . . . ?
C1 C6 C7 N1 12.8(7) . . . . ?
C2 C1 C6 C5 0.9(6) . . . . ?
C2 C1 C6 C7 -179.9(4) . . . . ?
C2 C1 O46 Gd1 148.2(3) . . . . ?
C2 C3 C4 C5 0.1(8) . . . . ?
C3 C4 C5 C6 1.3(8) . . . . ?
C4 C5 C6 C1 -1.9(7) . . . . ?
C4 C5 C6 C7 178.9(5) . . . . ?
C5 C6 C7 N1 -167.9(4) . . . . ?
C6 C1 C2 C3 0.5(6) . . . . ?
C6 C1 O46 Gd1 -31.1(5) . . . . ?
C6 C7 N1 Gd1 2.2(6) . . . . ?
C6 C7 N1 N2 179.0(4) . . . . ?
C7 N1 N2 C8 166.1(3) . . . . ?
C8 C9 C10 C11 -176.2(4) . . . . ?
C8 C9 N3 C12 177.5(3) . . . . ?
C8 C9 N3 Gd2 4.2(4) . . . . ?
C9 C8 N2 N1 -178.2(3) . . . . ?
C9 C8 O2 Gd1 -164.6(2) . . . . ?
C9 C8 O2 Gd2 7.5(4) . . . . ?
C9 C10 C11 N4 -0.5(7) . . . . ?
C10 C9 N3 C12 -0.5(5) . . . . ?
C10 C9 N3 Gd2 -173.9(3) . . . . ?
C10 C11 N4 C12 -1.8(7) . . . . ?
C13 C14 C15 C16 -0.9(6) . . . . ?
C13 C14 C15 F2 178.8(3) . . . . ?
C13 C18 C19 N5 1.1(6) . . . . ?
C14 C13 C18 C17 -3.2(5) . . . . ?
C14 C13 C18 C19 173.0(3) . . . . ?
C14 C13 O3 Gd2 -172.5(3) . . . . ?
C14 C15 C16 C17 -1.0(6) . . . . ?
C15 C16 C17 C18 0.8(6) . . . . ?
C16 C17 C18 C13 1.3(6) . . . . ?
C16 C17 C18 C19 -175.2(4) . . . . ?
C17 C18 C19 N5 177.4(3) . . . . ?
C18 C13 C14 C15 3.0(5) . . . . ?
C18 C13 O3 Gd2 9.0(6) . . . . ?
C18 C19 N5 Gd2 6.1(5) . . . . ?
C18 C19 N5 N6 -173.6(3) . . . . ?
C19 N5 N6 C20 173.0(3) . . . . ?
C20 C21 C22 C23 175.0(3) . . . . ?
C20 C21 N7 C24 -175.8(3) . . . . ?
C20 C21 N7 Gd3 11.0(4) . . . . ?
C21 C20 N6 N5 -177.7(3) . . . . ?
C21 C20 O4 Gd2 -175.6(2) . . . . ?
C21 C20 O4 Gd3 -32.9(4) . . . . ?
C21 C22 C23 N8 0.9(6) . . . . ?
C22 C21 N7 C24 1.0(5) . . . . ?
C22 C21 N7 Gd3 -172.2(3) . . . . ?
C22 C23 N8 C24 0.2(6) . . . . ?
C25 C26 C27 C28 1.2(6) . . . . ?
C25 C26 C27 F3 -178.5(3) . . . . ?
C25 C30 C31 N9 -12.6(6) . . . . ?
C26 C25 C30 C29 -0.9(5) . . . . ?
C26 C25 C30 C31 -175.3(3) . . . . ?
C26 C25 O5 Gd3 -159.0(2) . . . . ?
C26 C27 C28 C29 0.3(6) . . . . ?
C27 C28 C29 C30 -2.2(6) . . . . ?
C28 C29 C30 C25 2.5(5) . . . . ?
C28 C29 C30 C31 177.3(3) . . . . ?
C29 C30 C31 N9 173.0(3) . . . . ?
C30 C25 C26 C27 -0.8(5) . . . . ?
C30 C25 O5 Gd3 22.3(5) . . . . ?
C30 C31 N9 Gd3 0.0(5) . . . . ?
C30 C31 N9 N10 176.5(3) . . . . ?
C31 N9 N10 C32 -171.8(3) . . . . ?
C32 C33 C34 C35 -178.2(4) . . . . ?
C32 C33 N11 C36 177.1(4) . . . . ?
C32 C33 N11 Gd4 -3.8(4) . . . . ?
C33 C32 N10 N9 174.9(3) . . . . ?
C33 C32 O6 Gd3 179.9(2) . . . . ?
C33 C32 O6 Gd4 -22.2(4) . . . . ?
C33 C34 C35 N12 1.3(8) . . . . ?
C34 C33 N11 C36 -1.7(6) . . . . ?
C34 C33 N11 Gd4 177.4(3) . . . . ?
C34 C35 N12 C36 -1.8(8) . . . . ?
C37 C38 C39 C40 2.1(6) . . . . ?
C37 C38 C39 F4 -178.3(3) . . . . ?
C37 C42 C43 N13 0.2(6) . . . . ?
C38 C37 C42 C41 2.0(5) . . . . ?
C38 C37 C42 C43 -177.7(3) . . . . ?
C38 C37 O7 Gd4 -176.1(2) . . . . ?
C38 C39 C40 C41 -0.6(7) . . . . ?
C39 C40 C41 C42 -0.1(6) . . . . ?
C40 C41 C42 C37 -0.7(6) . . . . ?
C40 C41 C42 C43 179.1(4) . . . . ?
C41 C42 C43 N13 -179.5(4) . . . . ?
C42 C37 C38 C39 -2.6(5) . . . . ?
C42 C37 O7 Gd4 3.4(6) . . . . ?
C42 C43 N13 N14 178.3(3) . . . . ?
C42 C43 N13 Gd4 -7.9(6) . . . . ?
C43 N13 N14 C44 -176.9(3) . . . . ?
C44 C45 C46 C47 179.4(5) . . . . ?
C44 C45 N15 C48 176.9(4) . . . . ?
C44 C45 N15 Gd5 -14.9(4) . . . . ?
C45 C44 N14 N13 178.7(3) . . . . ?
C45 C44 O8 Gd5 26.8(4) . . . . ?
C45 C44 O8 Gd4 172.3(3) . . . . ?
C45 C46 C47 N16 5.9(11) . . . . ?
C46 C45 N15 C48 -1.5(7) . . . . ?
C46 C45 N15 Gd5 166.7(4) . . . . ?
C46 C47 N16 C48 -5.4(10) . . . . ?
C49 C50 C51 C52 -1.2(8) . . . . ?
C49 C50 C51 F5 177.8(4) . . . . ?
C49 C54 C55 N17 15.5(7) . . . . ?
C50 C49 C54 C53 1.4(6) . . . . ?
C50 C49 C54 C55 177.8(4) . . . . ?
C50 C49 O9 Gd5 149.7(3) . . . . ?
C50 C51 C52 C53 0.7(9) . . . . ?
C51 C52 C53 C54 0.9(9) . . . . ?
C52 C53 C54 C49 -1.9(8) . . . . ?
C52 C53 C54 C55 -178.7(5) . . . . ?
C53 C54 C55 N17 -168.0(4) . . . . ?
C54 C49 C50 C51 0.1(6) . . . . ?
C54 C49 O9 Gd5 -30.0(6) . . . . ?
C54 C55 N17 Gd5 -0.4(6) . . . . ?
C54 C55 N17 N18 -178.6(4) . . . . ?
C55 N17 N18 C2AA 172.2(3) . . . . ?
C57 C58 C59 N20 2.3(6) . . . . ?
C58 C57 N19 C60 1.0(5) . . . . ?
C58 C57 N19 Gd6 174.2(3) . . . . ?
C58 C57 C2AA N18 -13.0(5) . . . . ?
C58 C57 C2AA O10 169.9(3) . . . . ?
C58 C59 N20 C60 0.2(6) . . . . ?
C61 C62 C63 C64 -0.5(6) . . . . ?
C61 C62 C63 F6 178.0(3) . . . . ?
C61 C66 C67 N21 1.1(5) . . . . ?
C62 C61 C66 C65 -1.4(5) . . . . ?
C62 C61 C66 C67 -179.8(3) . . . . ?
C62 C61 O11 Gd6 173.5(3) . . . . ?
C62 C63 C64 C65 -0.6(6) . . . . ?
C63 C64 C65 C66 0.8(5) . . . . ?
C64 C65 C66 C61 0.3(5) . . . . ?
C64 C65 C66 C67 178.7(3) . . . . ?
C65 C66 C67 N21 -177.3(3) . . . . ?
C66 C61 C62 C63 1.5(5) . . . . ?
C66 C61 O11 Gd6 -5.7(6) . . . . ?
C66 C67 N21 Gd6 2.8(5) . . . . ?
C66 C67 N21 N22 -177.1(3) . . . . ?
C67 N21 N22 C68 175.0(3) . . . . ?
C68 C69 C70 C71 178.6(4) . . . . ?
C68 C69 N23 C72 -177.6(3) . . . . ?
C68 C69 N23 Gd7 13.6(4) . . . . ?
C69 C68 N22 N21 -178.2(3) . . . . ?
C69 C68 O12 Gd6 -176.8(2) . . . . ?
C69 C68 O12 Gd7 -33.0(4) . . . . ?
C69 C70 C71 N24 -1.7(9) . . . . ?
C70 C69 N23 C72 0.8(5) . . . . ?
C70 C69 N23 Gd7 -168.0(3) . . . . ?
C70 C71 N24 C72 1.8(8) . . . . ?
C73 C74 C75 C76 1.1(7) . . . . ?
C73 C74 C75 F7 -178.6(4) . . . . ?
C73 C78 C79 N25 -14.3(6) . . . . ?
C74 C73 C78 C77 -2.9(5) . . . . ?
C74 C73 C78 C79 179.2(3) . . . . ?
C74 C73 O13 Gd7 -143.8(3) . . . . ?
C74 C75 C76 C77 -0.7(8) . . . . ?
C75 C76 C77 C78 -1.7(8) . . . . ?
C76 C77 C78 C73 3.5(7) . . . . ?
C76 C77 C78 C79 -178.5(4) . . . . ?
C77 C78 C79 N25 167.7(4) . . . . ?
C78 C73 C74 C75 0.8(5) . . . . ?
C78 C73 O13 Gd7 35.6(5) . . . . ?
C78 C79 N25 Gd7 -2.0(5) . . . . ?
C78 C79 N25 N26 178.7(3) . . . . ?
C79 N25 N26 C80 -179.0(3) . . . . ?
C80 C81 C82 C83 177.3(3) . . . . ?
C80 C81 N27 C84 -177.5(3) . . . . ?
C80 C81 N27 Gd8 10.8(3) . . . . ?
C81 C80 N26 N25 177.5(3) . . . . ?
C81 C80 O14 Gd7 -178.13(19) . . . . ?
C81 C80 O14 Gd8 -26.0(4) . . . . ?
C81 C82 C83 N28 1.0(5) . . . . ?
C82 C81 N27 C84 2.2(5) . . . . ?
C82 C81 N27 Gd8 -169.5(3) . . . . ?
C82 C83 N28 C84 0.5(5) . . . . ?
C85 C86 C87 C88 1.1(6) . . . . ?
C85 C86 C87 F8 179.7(3) . . . . ?
C85 C90 C91 N29 -0.9(6) . . . . ?
C86 C85 C90 C89 -2.1(5) . . . . ?
C86 C85 C90 C91 179.4(3) . . . . ?
C86 C85 O15 Gd8 178.5(2) . . . . ?
C86 C87 C88 C89 -2.1(6) . . . . ?
C87 C88 C89 C90 0.9(6) . . . . ?
C88 C89 C90 C85 1.1(6) . . . . ?
C88 C89 C90 C91 179.8(4) . . . . ?
C89 C90 C91 N29 -179.5(4) . . . . ?
C90 C85 C86 C87 1.0(5) . . . . ?
C90 C85 O15 Gd8 0.0(5) . . . . ?
C90 C91 N29 Gd8 5.3(6) . . . . ?
C90 C91 N29 N30 179.2(3) . . . . ?
C91 N29 N30 C92 -171.5(3) . . . . ?
C92 C93 C94 C95 -174.2(4) . . . . ?
C92 C93 N31 C96 174.7(3) . . . . ?
C92 C93 N31 Gd1 -13.0(4) . . . . ?
C93 C92 N30 N29 177.7(3) . . . . ?
C93 C92 O16 Gd1 29.7(4) . . . . ?
C93 C92 O16 Gd8 178.6(2) . . . . ?
C93 C94 C95 N32 -1.0(7) . . . . ?
C94 C93 N31 C96 -3.1(6) . . . . ?
C94 C93 N31 Gd1 169.2(3) . . . . ?
C94 C95 N32 C96 -1.5(7) . . . . ?
F1 C3 C4 C5 -179.8(4) . . . . ?
F2 C15 C16 C17 179.2(4) . . . . ?
F3 C27 C28 C29 -179.9(3) . . . . ?
F4 C39 C40 C41 179.7(4) . . . . ?
F5 C51 C52 C53 -178.4(5) . . . . ?
F6 C63 C64 C65 -179.2(3) . . . . ?
F7 C75 C76 C77 179.0(4) . . . . ?
F8 C87 C88 C89 179.4(3) . . . . ?
Gd1 C100 O17 Gd2 115.8(3) . . . . ?
Gd1 C100 O18 Gd8 145.9(3) . . . . ?
Gd1 C100 O19 Gd7 90.0(11) . . . . ?
Gd1 N1 N2 C8 -16.7(4) . . . . ?
Gd2 N5 N6 C20 -6.8(3) . . . . ?
Gd3 C97 O26 Gd4 -124.1(3) . . . . ?
Gd3 C97 O27 Gd2 -132.3(3) . . . . ?
Gd3 N9 N10 C32 5.2(4) . . . . ?
Gd5 C98 O23 Gd6 123.9(2) . . . . ?
Gd5 C98 O24 Gd4 153.5(3) . . . . ?
Gd5 C98 O25 Gd3 92.4(9) . . . . ?
Gd5 N17 N18 C2AA -6.2(4) . . . . ?
Gd5 O10 C2AA C57 -178.2(2) . . . . ?
Gd5 O10 C2AA N18 5.1(5) . . . . ?
Gd6 N21 N22 C68 -5.0(3) . . . . ?
Gd6 O10 C2AA C57 24.4(4) . . . . ?
Gd6 O10 C2AA N18 -152.3(3) . . . . ?
Gd7 C99 O20 Gd8 -129.4(3) . . . . ?
Gd7 C99 O21 Gd6 -141.7(3) . . . . ?
Gd7 N25 N26 C80 1.6(3) . . . . ?
Gd8 N29 N30 C92 3.1(4) . . . . ?
N2 C8 C9 C10 -10.1(5) . . . . ?
N2 C8 C9 N3 171.9(3) . . . . ?
N2 C8 O2 Gd1 16.4(4) . . . . ?
N2 C8 O2 Gd2 -171.5(3) . . . . ?
N3 C9 C10 C11 1.7(6) . . . . ?
N3 C12 N4 C11 3.3(7) . . . . ?
N4 C12 N3 C9 -2.2(6) . . . . ?
N4 C12 N3 Gd2 170.3(3) . . . . ?
N6 C20 C21 C22 14.0(5) . . . . ?
N6 C20 C21 N7 -169.1(3) . . . . ?
N6 C20 O4 Gd2 6.0(4) . . . . ?
N6 C20 O4 Gd3 148.7(3) . . . . ?
N7 C21 C22 C23 -1.6(5) . . . . ?
N7 C24 N8 C23 -0.9(6) . . . . ?
N8 C24 N7 C21 0.3(6) . . . . ?
N8 C24 N7 Gd3 172.6(3) . . . . ?
N10 C32 C33 C34 18.2(6) . . . . ?
N10 C32 C33 N11 -160.6(3) . . . . ?
N10 C32 O6 Gd3 -4.4(5) . . . . ?
N10 C32 O6 Gd4 153.5(3) . . . . ?
N11 C33 C34 C35 0.5(7) . . . . ?
N11 C36 N12 C35 0.4(8) . . . . ?
N12 C36 N11 C33 1.3(7) . . . . ?
N12 C36 N11 Gd4 -177.7(4) . . . . ?
N14 C44 C45 C46 -5.7(7) . . . . ?
N14 C44 C45 N15 175.9(4) . . . . ?
N14 C44 O8 Gd5 -154.9(3) . . . . ?
N14 C44 O8 Gd4 -9.4(5) . . . . ?
N15 C45 C46 C47 -2.2(8) . . . . ?
N15 C48 N16 C47 1.3(9) . . . . ?
N16 C48 N15 C45 2.1(7) . . . . ?
N16 C48 N15 Gd5 -164.6(4) . . . . ?
N17 N18 C2AA C57 -175.7(3) . . . . ?
N17 N18 C2AA O10 1.0(5) . . . . ?
N19 C57 C58 C59 -2.9(6) . . . . ?
N19 C57 C2AA N18 165.3(3) . . . . ?
N19 C57 C2AA O10 -11.8(4) . . . . ?
N19 C60 N20 C59 -2.4(6) . . . . ?
N20 C60 N19 C57 1.8(5) . . . . ?
N20 C60 N19 Gd6 -170.7(3) . . . . ?
N22 C68 C69 C70 12.0(6) . . . . ?
N22 C68 C69 N23 -169.7(3) . . . . ?
N22 C68 O12 Gd6 4.3(4) . . . . ?
N22 C68 O12 Gd7 148.2(3) . . . . ?
N23 C69 C70 C71 0.3(7) . . . . ?
N23 C72 N24 C71 -0.5(7) . . . . ?
N24 C72 N23 C69 -0.8(6) . . . . ?
N24 C72 N23 Gd7 166.8(3) . . . . ?
N26 C80 C81 C82 8.2(5) . . . . ?
N26 C80 C81 N27 -172.0(3) . . . . ?
N26 C80 O14 Gd7 1.3(4) . . . . ?
N26 C80 O14 Gd8 153.5(3) . . . . ?
N27 C81 C82 C83 -2.4(5) . . . . ?
N27 C84 N28 C83 -0.7(6) . . . . ?
N28 C84 N27 C81 -0.6(5) . . . . ?
N28 C84 N27 Gd8 169.7(3) . . . . ?
N30 C92 C93 C94 -8.3(6) . . . . ?
N30 C92 C93 N31 173.9(3) . . . . ?
N30 C92 O16 Gd1 -153.2(3) . . . . ?
N30 C92 O16 Gd8 -4.2(5) . . . . ?
N31 C93 C94 C95 3.4(6) . . . . ?
N31 C96 N32 C95 1.9(7) . . . . ?
N32 C96 N31 C93 0.4(7) . . . . ?
N32 C96 N31 Gd1 -171.1(3) . . . . ?
O2 C8 C9 C10 170.8(3) . . . . ?
O2 C8 C9 N3 -7.2(4) . . . . ?
O2 C8 N2 N1 0.8(5) . . . . ?
O3 C13 C14 C15 -175.5(3) . . . . ?
O3 C13 C18 C17 175.3(3) . . . . ?
O3 C13 C18 C19 -8.6(6) . . . . ?
O4 C20 C21 C22 -164.5(3) . . . . ?
O4 C20 C21 N7 12.3(4) . . . . ?
O4 C20 N6 N5 0.7(5) . . . . ?
O5 C25 C26 C27 -179.5(3) . . . . ?
O5 C25 C30 C29 177.8(3) . . . . ?
O5 C25 C30 C31 3.4(5) . . . . ?
O6 C32 C33 C34 -165.6(4) . . . . ?
O6 C32 C33 N11 15.6(5) . . . . ?
O6 C32 N10 N9 -0.8(5) . . . . ?
O7 C37 C38 C39 176.9(3) . . . . ?
O7 C37 C42 C41 -177.5(4) . . . . ?
O7 C37 C42 C43 2.8(6) . . . . ?
O8 C44 C45 C46 172.8(4) . . . . ?
O8 C44 C45 N15 -5.6(5) . . . . ?
O8 C44 N14 N13 0.3(5) . . . . ?
O9 C49 C50 C51 -179.6(4) . . . . ?
O9 C49 C54 C53 -179.0(4) . . . . ?
O9 C49 C54 C55 -2.5(6) . . . . ?
O11 C61 C62 C63 -177.6(3) . . . . ?
O11 C61 C66 C65 177.7(3) . . . . ?
O11 C61 C66 C67 -0.6(5) . . . . ?
O12 C68 C69 C70 -167.0(4) . . . . ?
O12 C68 C69 N23 11.4(5) . . . . ?
O12 C68 N22 N21 0.7(5) . . . . ?
O13 C73 C74 C75 -179.8(4) . . . . ?
O13 C73 C78 C77 177.6(4) . . . . ?
O13 C73 C78 C79 -0.3(5) . . . . ?
O14 C80 C81 C82 -172.3(3) . . . . ?
O14 C80 C81 N27 7.5(4) . . . . ?
O14 C80 N26 N25 -2.0(5) . . . . ?
O15 C85 C86 C87 -177.6(3) . . . . ?
O15 C85 C90 C89 176.5(3) . . . . ?
O15 C85 C90 C91 -2.1(6) . . . . ?
O16 C92 C93 C94 169.1(4) . . . . ?
O16 C92 C93 N31 -8.6(5) . . . . ?
O16 C92 N30 N29 0.6(5) . . . . ?
O17 C100 O18 Gd1 -14.8(3) . . . . ?
O17 C100 O18 Gd8 131.1(3) . . . . ?
O17 C100 O19 Gd7 -157.8(2) . . . . ?
O18 C100 O17 Gd1 13.5(3) . . . . ?
O18 C100 O17 Gd2 129.4(3) . . . . ?
O18 C100 O19 Gd7 20.7(5) . . . . ?
O19 C100 O17 Gd1 -167.9(3) . . . . ?
O19 C100 O17 Gd2 -52.1(5) . . . . ?
O19 C100 O18 Gd1 166.6(3) . . . . ?
O19 C100 O18 Gd8 -47.5(5) . . . . ?
O20 C99 O21 Gd6 -130.4(3) . . . . ?
O20 C99 O21 Gd7 11.3(3) . . . . ?
O20 C99 O22 Gd5 155.2(2) . . . . ?
O21 C99 O20 Gd7 -10.7(3) . . . . ?
O21 C99 O20 Gd8 -140.2(3) . . . . ?
O21 C99 O22 Gd5 -24.9(5) . . . . ?
O22 C99 O20 Gd7 169.2(3) . . . . ?
O22 C99 O20 Gd8 39.7(5) . . . . ?
O22 C99 O21 Gd6 49.7(5) . . . . ?
O22 C99 O21 Gd7 -168.6(3) . . . . ?
O23 C98 O24 Gd5 -16.2(3) . . . . ?
O23 C98 O24 Gd4 137.3(2) . . . . ?
O23 C98 O25 Gd3 -159.5(2) . . . . ?
O24 C98 O23 Gd5 14.7(2) . . . . ?
O24 C98 O23 Gd6 138.6(2) . . . . ?
O24 C98 O25 Gd3 21.1(4) . . . . ?
O25 C98 O23 Gd5 -164.7(3) . . . . ?
O25 C98 O23 Gd6 -40.8(4) . . . . ?
O25 C98 O24 Gd5 163.2(3) . . . . ?
O25 C98 O24 Gd4 -43.3(5) . . . . ?
O26 C97 O27 Gd2 -123.0(2) . . . . ?
O26 C97 O27 Gd3 9.3(3) . . . . ?
O26 C97 O28 Gd1 153.8(2) . . . . ?
O27 C97 O26 Gd3 -8.8(3) . . . . ?
O27 C97 O26 Gd4 -132.9(3) . . . . ?
O27 C97 O28 Gd1 -25.9(5) . . . . ?
O28 C97 O26 Gd3 171.5(3) . . . . ?
O28 C97 O26 Gd4 47.4(5) . . . . ?
O28 C97 O27 Gd2 56.7(4) . . . . ?
O28 C97 O27 Gd3 -170.9(3) . . . . ?
O46 C1 C2 C3 -178.9(4) . . . . ?
O46 C1 C6 C5 -179.8(4) . . . . ?
O46 C1 C6 C7 -0.5(6) . . . . ?
Gd4 N13 N14 C44 8.5(4) . . . . ?
C2AA C57 C58 C59 175.3(4) . . . . ?
C2AA C57 N19 C60 -177.3(3) . . . . ?
C2AA C57 N19 Gd6 -4.1(4) . . . . ?

loop_
_smtbx_masks_void_nr
_smtbx_masks_void_average_x
_smtbx_masks_void_average_y
_smtbx_masks_void_average_z
_smtbx_masks_void_volume
_smtbx_masks_void_count_electrons
_smtbx_masks_void_content
1 -0.339 -0.597 1.000 2830.5 787.6 ?
